data_4318564
loop_
_publ_author_name
'Stefan T. Ochsenbein'
'Mark Murrie'
'Eduard Rusanov'
'Helen Stoeckli-Evans'
'Chihiro Sekine'
'Hans U. G\"udel'

_publ_section_title
;
 Synthesis, Structure, and Magnetic Properties of the Single-Molecule
 Magnet [Ni21(cit)12(OH)10(H2O)10]16-
;
_journal_name_full 'Inorganic Chemistry'
_journal_page_first 5133
_journal_page_last 5140
_journal_paper_doi 10.1021/ic020252w
_journal_volume 41
_journal_year 2002
_chemical_formula_sum 'C138 H362 N14 Na2 Ni21 O155'
_chemical_formula_weight 5977.31
_space_group_IT_number 2
_symmetry_cell_setting triclinic
_symmetry_space_group_name_Hall '-P 1'
_symmetry_space_group_name_H-M 'P -1'
_atom_sites_solution_hydrogens geom
_atom_sites_solution_primary direct
_atom_sites_solution_secondary difmap
_audit_creation_method SHELXL-97
_cell_angle_alpha 71.111(9)
_cell_angle_beta 89.314(9)
_cell_angle_gamma 64.928(8)
_cell_formula_units_Z 1
_cell_length_a 16.5469(11)
_cell_length_b 18.9571(15)
_cell_length_c 25.597(2)
_cell_measurement_reflns_used 7996
_cell_measurement_temperature 153(2)
_cell_measurement_theta_max 25.87
_cell_measurement_theta_min 2.00
_cell_volume 6807.2(11)
_computing_cell_refinement 'CELL (Stoe IPDS Software, 2000)'
_computing_data_collection 'EXPOSE (Stoe IPDS Software, 2000)'
_computing_data_reduction 'INTEGRATE (Stoe IPDS Software, 2000)'
_computing_molecular_graphics 'PLATON99 (Spek, 1990)'
_computing_publication_material 'SHELXL-97 (Sheldrick, 1997)'
_computing_structure_refinement 'SHELXL-97 (Sheldrick, 1997)'
_computing_structure_solution 'SHELXS-97 (Sheldrick, 1990)'
_diffrn_ambient_temperature 153(2)
_diffrn_detector_area_resol_mean 0.81\%A
_diffrn_measured_fraction_theta_full 0.930
_diffrn_measured_fraction_theta_max 0.930
_diffrn_measurement_device_type 'STOE IPDS'
_diffrn_measurement_method 'phi oscillation'
_diffrn_radiation_monochromator graphite
_diffrn_radiation_source 'fine-focus sealed tube'
_diffrn_radiation_type MoK\a
_diffrn_radiation_wavelength 0.71073
_diffrn_reflns_av_R_equivalents 0.0588
_diffrn_reflns_av_sigmaI/netI 0.0958
_diffrn_reflns_limit_h_max 19
_diffrn_reflns_limit_h_min -19
_diffrn_reflns_limit_k_max 23
_diffrn_reflns_limit_k_min -23
_diffrn_reflns_limit_l_max 31
_diffrn_reflns_limit_l_min -31
_diffrn_reflns_number 53570
_diffrn_reflns_theta_full 25.87
_diffrn_reflns_theta_max 25.87
_diffrn_reflns_theta_min 2.00
_diffrn_standards_decay_% 0
_diffrn_standards_interval_time 0
_diffrn_standards_number 0
_exptl_absorpt_coefficient_mu 1.518
_exptl_absorpt_correction_type none
_exptl_crystal_colour green
_exptl_crystal_density_diffrn 1.458
_exptl_crystal_density_meas ?
_exptl_crystal_density_method 'not measured'
_exptl_crystal_description block
_exptl_crystal_F_000 3138
_exptl_crystal_size_max 0.45
_exptl_crystal_size_mid 0.45
_exptl_crystal_size_min 0.40
_refine_diff_density_max 2.861
_refine_diff_density_min -1.073
_refine_diff_density_rms 0.144
_refine_ls_extinction_method none
_refine_ls_goodness_of_fit_ref 2.118
_refine_ls_hydrogen_treatment mixed
_refine_ls_matrix_type full
_refine_ls_number_parameters 925
_refine_ls_number_reflns 24558
_refine_ls_number_restraints 7
_refine_ls_restrained_S_all 2.119
_refine_ls_R_factor_all 0.1045
_refine_ls_R_factor_gt 0.0714
_refine_ls_shift/su_max 0.001
_refine_ls_shift/su_mean 0.000
_refine_ls_structure_factor_coef Fsqd
_refine_ls_weighting_details 'calc w=1/[\s^2^(Fo^2^)+(0.0000P)^2^] where P=(Fo^2^+2Fc^2^)/3'
_refine_ls_weighting_scheme calc
_refine_ls_wR_factor_gt 0.1341
_refine_ls_wR_factor_ref 0.1363
_reflns_number_gt 16072
_reflns_number_total 24558
_reflns_threshold_expression I>2sigma(I)
_cod_data_source_file ic020252w_1.cif
_cod_data_source_block g85
_cod_depositor_comments
;
The following automatic conversions were performed:

'_exptl_crystal_density_meas' value 'none' was changed to '?' - the
value is perceived as not measured.

Automatic conversion script
Id: cif_fix_values 3008 2015-01-20 13:52:24Z robertas 

The following automatic conversions were performed:

data name '_atom_site_symetry_multiplicity' was replaced with
'_atom_site_symmetry_multiplicity' as specified in the replacement
file 'data/replacement-values/replacement_tags.lst'.

Automatic conversion script
Id: cif_correct_tags 9268 2022-04-12 08:56:07Z antanas 
;
_cod_original_cell_volume 6807.3(9)
_cod_database_code 4318564

loop_
_symmetry_equiv_pos_as_xyz
'x, y, z'
'-x, -y, -z'

loop_
_atom_site_label
_atom_site_type_symbol
_atom_site_fract_x
_atom_site_fract_y
_atom_site_fract_z
_atom_site_U_iso_or_equiv
_atom_site_adp_type
_atom_site_occupancy
_atom_site_symmetry_multiplicity
_atom_site_calc_flag
_atom_site_refinement_flags
_atom_site_disorder_assembly
_atom_site_disorder_group
Ni1 Ni 0.5000 0.5000 0.0000 0.0163(3) Uani 1 2 d S . .
Ni2 Ni 0.46069(7) 0.34989(5) 0.06328(4) 0.0167(2) Uani 1 1 d . . .
Ni3 Ni 0.41629(7) 0.43475(5) -0.06490(4) 0.0155(2) Uani 1 1 d . . .
Ni4 Ni 0.45862(6) 0.57601(5) -0.12785(4) 0.0152(2) Uani 1 1 d . . .
Ni5 Ni 0.45663(7) 0.54160(5) -0.22571(4) 0.0162(2) Uani 1 1 d . . .
Ni6 Ni 0.40670(6) 0.40198(5) -0.15929(4) 0.0151(2) Uani 1 1 d . . .
Ni7 Ni 0.26671(7) 0.57968(5) -0.19627(4) 0.0181(2) Uani 1 1 d . . .
Ni8 Ni 0.58740(7) 0.34410(5) -0.23555(4) 0.0162(2) Uani 1 1 d . . .
Ni9 Ni 0.68379(7) 0.22377(5) -0.30603(4) 0.0198(2) Uani 1 1 d . . .
Ni10 Ni 0.61294(7) 0.34022(5) -0.42299(4) 0.0189(2) Uani 1 1 d . . .
Ni11 Ni 0.78265(7) 0.04499(6) -0.23802(4) 0.0280(3) Uani 1 1 d . . .
Na1 Na 0.5182(2) 0.44957(19) -0.55577(13) 0.0376(9) Uani 1 1 d . . .
O1 O 0.3541(3) 0.3959(3) -0.00075(19) 0.0194(12) Uani 1 1 d . . .
O2 O 0.2654(4) 0.3417(3) 0.0395(2) 0.0373(15) Uani 1 1 d . . .
O3 O 0.3086(3) 0.4784(3) -0.12253(18) 0.0119(11) Uani 1 1 d . . .
O4 O 0.1821(4) 0.6539(3) -0.1567(2) 0.0228(13) Uani 1 1 d . . .
O5A O 0.1097(9) 0.6826(6) -0.0892(5) 0.050(3) Uani 0.58 1 d P . .
O5B O 0.1785(11) 0.6639(8) -0.0709(6) 0.031(4) Uani 0.42 1 d P . .
O6H O 0.4761(3) 0.4643(3) -0.13628(18) 0.0148(11) Uani 1 1 d . . .
O6 O 0.1024(4) 0.4706(3) -0.1515(2) 0.0352(15) Uani 1 1 d . . .
O7 O 0.1767(4) 0.5331(3) -0.2039(2) 0.0258(13) Uani 1 1 d . . .
O8 O 0.2170(3) 0.6794(3) -0.26700(19) 0.0202(12) Uani 1 1 d . . .
O9 O 0.2003(4) 0.8100(3) -0.2996(2) 0.0439(18) Uani 1 1 d . . .
O10 O 0.3611(3) 0.6255(3) -0.19460(19) 0.0172(12) Uani 1 1 d . . .
O11 O 0.4227(4) 0.6323(3) -0.30227(19) 0.0243(13) Uani 1 1 d . . .
O12H O 0.3628(3) 0.5003(3) -0.22963(19) 0.0151(11) Uani 1 1 d . . .
O12 O 0.4159(5) 0.7525(3) -0.3545(2) 0.054(2) Uani 1 1 d . . .
O13 O 0.4340(3) 0.6886(3) -0.12619(19) 0.0181(12) Uani 1 1 d . . .
O14 O 0.3535(4) 0.8238(3) -0.1409(2) 0.0287(14) Uani 1 1 d . . .
O15 O 0.7012(3) 0.3331(3) -0.19265(19) 0.0198(12) Uani 1 1 d . . .
O16 O 0.7938(4) 0.3931(3) -0.2198(2) 0.0377(15) Uani 1 1 d . . .
O17 O 0.5571(3) 0.4647(3) -0.25416(19) 0.0177(12) Uani 1 1 d . . .
O18 O 0.5427(4) 0.5722(3) -0.19234(19) 0.0185(12) Uani 1 1 d . . .
O19 O 0.6743(4) 0.5749(3) -0.1804(2) 0.0318(14) Uani 1 1 d . . .
O20 O 0.6217(4) 0.4245(3) -0.3924(2) 0.0229(13) Uani 1 1 d . . .
O21 O 0.6701(4) 0.3376(3) -0.30260(19) 0.0220(13) Uani 1 1 d . . .
O22 O 0.9068(4) -0.0202(3) -0.1909(2) 0.0364(16) Uani 1 1 d . . .
O23 O 1.0507(4) -0.0498(4) -0.1704(3) 0.056(2) Uani 1 1 d . . .
O24 O 0.8090(3) 0.1437(3) -0.2645(2) 0.0249(13) Uani 1 1 d . . .
O25 O 0.8315(4) 0.2826(3) -0.4301(3) 0.0436(16) Uani 1 1 d . . .
O26 O 0.7364(4) 0.2473(3) -0.3783(2) 0.0214(12) Uani 1 1 d . . .
O27 O 0.8394(4) 0.0207(3) -0.3055(2) 0.0282(14) Uani 1 1 d . . .
O28 O 0.9263(4) 0.0561(3) -0.3630(2) 0.0387(16) Uani 1 1 d . . .
O29 O 0.4546(3) 0.3179(3) -0.07905(19) 0.0165(12) Uani 1 1 d . . .
O30 O 0.5621(4) 0.1926(3) -0.0334(2) 0.0358(16) Uani 1 1 d . . .
O31 O 0.5206(3) 0.3236(3) -0.17268(18) 0.0174(12) Uani 1 1 d . . .
O32 O 0.3401(4) 0.3361(3) -0.1688(2) 0.0224(12) Uani 1 1 d . . .
O33 O 0.3339(4) 0.2162(3) -0.1370(3) 0.0525(19) Uani 1 1 d . . .
O34 O 0.6392(4) 0.2213(3) -0.22882(19) 0.0211(13) Uani 1 1 d . . .
O35 O 0.7150(4) 0.0868(3) -0.1771(2) 0.0273(14) Uani 1 1 d . . .
O36 O 0.6030(4) 0.2527(3) -0.4489(2) 0.0268(13) Uani 1 1 d . . .
O37 O 0.5545(4) 0.1551(3) -0.4196(2) 0.0332(15) Uani 1 1 d . . .
O38 O 0.5636(3) 0.2915(3) -0.3559(2) 0.0201(12) Uani 1 1 d . . .
O39 O 0.4840(4) 0.4212(3) -0.4590(2) 0.0216(12) Uani 1 1 d . . .
O40 O 0.3375(4) 0.4613(3) -0.4707(2) 0.0391(16) Uani 1 1 d . . .
O41 O 0.6615(4) 0.1199(3) -0.2959(2) 0.0233(13) Uani 1 1 d . . .
O42 O 0.5774(5) 0.0591(3) -0.2563(3) 0.062(2) Uani 1 1 d . . .
O43 O 0.5197(3) 0.3874(3) -0.00327(18) 0.0140(11) Uani 1 1 d . . .
O44 O 0.5615(3) 0.5362(3) -0.06817(19) 0.0175(12) Uani 1 1 d . . .
O45 O 0.3940(3) 0.5460(3) -0.06203(18) 0.0151(11) Uani 1 1 d . . .
O1W O 0.3812(4) 0.3231(3) 0.1216(2) 0.0225(12) Uani 1 1 d . . .
O2W O 0.5068(3) 0.2291(3) 0.0626(2) 0.0196(12) Uani 1 1 d . . .
O3W O 0.4802(3) 0.3777(3) -0.29550(19) 0.0197(12) Uani 1 1 d . . .
O4W O 0.6678(4) 0.3858(3) -0.4919(2) 0.0245(13) Uani 1 1 d . . .
O5W O 0.7494(4) -0.0523(3) -0.2135(2) 0.0460(18) Uani 1 1 d . . .
O6W O 0.5152(6) 0.3310(4) -0.5662(3) 0.069(2) Uani 1 1 d . . .
O7W O 0.5920(4) 0.4561(3) -0.6356(2) 0.0302(14) Uani 1 1 d . . .
C1 C 0.2290(5) 0.4750(4) -0.1059(3) 0.0232(19) Uani 1 1 d . . .
C2 C 0.1660(6) 0.4923(4) -0.1569(3) 0.0232(19) Uani 1 1 d . . .
C3 C 0.2483(5) 0.3887(4) -0.0591(3) 0.0197(18) Uani 1 1 d . . .
H3A H 0.1905 0.3850 -0.0546 0.024 Uiso 1 1 calc R . .
H3B H 0.2879 0.3433 -0.0720 0.024 Uiso 1 1 calc R . .
C4 C 0.2912(6) 0.3748(4) -0.0036(3) 0.0232(19) Uani 1 1 d . . .
C5 C 0.1777(6) 0.5424(4) -0.0795(3) 0.026(2) Uani 1 1 d . . .
H5B H 0.1173 0.5443 -0.0749 0.031 Uiso 1 1 calc R . .
H5A H 0.2103 0.5231 -0.0417 0.031 Uiso 1 1 calc R . .
C6 C 0.1644(7) 0.6295(5) -0.1094(4) 0.041(3) Uani 1 1 d . . .
C7 C 0.3225(5) 0.7123(4) -0.2256(3) 0.0203(18) Uani 1 1 d . . .
C8 C 0.2394(6) 0.7365(5) -0.2671(3) 0.027(2) Uani 1 1 d . . .
C9 C 0.2926(5) 0.7597(4) -0.1847(3) 0.027(2) Uani 1 1 d . . .
H9B H 0.2521 0.8186 -0.2066 0.032 Uiso 1 1 calc R . .
H9A H 0.2563 0.7371 -0.1598 0.032 Uiso 1 1 calc R . .
C10 C 0.3639(5) 0.7581(4) -0.1488(3) 0.0222(18) Uani 1 1 d . . .
C11 C 0.3879(5) 0.7381(4) -0.2614(3) 0.0192(18) Uani 1 1 d . . .
H11A H 0.4449 0.7175 -0.2369 0.023 Uiso 1 1 calc R . .
H11B H 0.3614 0.7996 -0.2764 0.023 Uiso 1 1 calc R . .
C12 C 0.4100(6) 0.7068(5) -0.3098(3) 0.029(2) Uani 1 1 d . . .
C13 C 0.6372(5) 0.4714(4) -0.2646(3) 0.0225(19) Uani 1 1 d . . .
C14 C 0.7195(6) 0.3934(5) -0.2232(3) 0.0246(19) Uani 1 1 d . . .
C15 C 0.6380(6) 0.5515(4) -0.2614(3) 0.0210(18) Uani 1 1 d . . .
H15B H 0.6977 0.5495 -0.2687 0.025 Uiso 1 1 calc R . .
H15A H 0.5923 0.6000 -0.2916 0.025 Uiso 1 1 calc R . .
C16 C 0.6195(6) 0.5655(4) -0.2066(3) 0.026(2) Uani 1 1 d . . .
C17 C 0.6544(6) 0.4743(4) -0.3253(3) 0.0224(18) Uani 1 1 d . . .
H17A H 0.6107 0.5291 -0.3517 0.027 Uiso 1 1 calc R . .
H17B H 0.7155 0.4703 -0.3296 0.027 Uiso 1 1 calc R . .
C18 C 0.6471(5) 0.4084(4) -0.3416(3) 0.0221(18) Uani 1 1 d . . .
C19 C 0.5140(5) 0.2574(4) -0.3744(3) 0.0226(18) Uani 1 1 d . . .
C20 C 0.5609(5) 0.2170(5) -0.4174(3) 0.0226(18) Uani 1 1 d . . .
C21 C 0.4211(5) 0.3292(4) -0.4053(3) 0.0252(19) Uani 1 1 d . . .
H21B H 0.3919 0.3064 -0.4244 0.030 Uiso 1 1 calc R . .
H21A H 0.3840 0.3442 -0.3764 0.030 Uiso 1 1 calc R . .
C22 C 0.4144(6) 0.4093(4) -0.4478(3) 0.026(2) Uani 1 1 d . . .
C23 C 0.5017(5) 0.1928(4) -0.3242(3) 0.028(2) Uani 1 1 d . . .
H23B H 0.4679 0.2216 -0.2992 0.034 Uiso 1 1 calc R . .
H23A H 0.4635 0.1725 -0.3384 0.034 Uiso 1 1 calc R . .
C24 C 0.5850(7) 0.1190(4) -0.2902(3) 0.029(2) Uani 1 1 d . . .
C25 C 0.8828(5) 0.1197(4) -0.2930(3) 0.025(2) Uani 1 1 d . . .
C26 C 0.8838(6) 0.0620(5) -0.3243(3) 0.028(2) Uani 1 1 d . . .
C27 C 0.9708(6) 0.0691(4) -0.2496(3) 0.031(2) Uani 1 1 d . . .
H27B H 1.0222 0.0488 -0.2698 0.037 Uiso 1 1 calc R . .
H27A H 0.9793 0.1077 -0.2344 0.037 Uiso 1 1 calc R . .
C28 C 0.9757(7) -0.0040(5) -0.2014(4) 0.039(2) Uani 1 1 d . . .
C29 C 0.8869(6) 0.1986(4) -0.3348(3) 0.028(2) Uani 1 1 d . . .
H29A H 0.8820 0.2368 -0.3149 0.033 Uiso 1 1 calc R . .
H29B H 0.9463 0.1816 -0.3480 0.033 Uiso 1 1 calc R . .
C30 C 0.8150(6) 0.2441(4) -0.3839(3) 0.0235(19) Uani 1 1 d . . .
C31 C 0.5407(5) 0.2429(4) -0.1346(3) 0.0180(17) Uani 1 1 d . . .
C32 C 0.5207(5) 0.2501(4) -0.0772(3) 0.0209(18) Uani 1 1 d . . .
C33 C 0.6387(5) 0.1823(4) -0.1315(3) 0.0191(18) Uani 1 1 d . . .
H33B H 0.6772 0.2058 -0.1220 0.023 Uiso 1 1 calc R . .
H33A H 0.6519 0.1300 -0.1001 0.023 Uiso 1 1 calc R . .
C34 C 0.6664(5) 0.1608(4) -0.1817(3) 0.0201(18) Uani 1 1 d . . .
C35 C 0.4774(5) 0.2099(4) -0.1525(3) 0.0203(18) Uani 1 1 d . . .
H35B H 0.4868 0.2086 -0.1905 0.024 Uiso 1 1 calc R . .
H35A H 0.4969 0.1518 -0.1271 0.024 Uiso 1 1 calc R . .
C36 C 0.3784(5) 0.2573(4) -0.1528(3) 0.0230(19) Uani 1 1 d . . .
N1 N 0.9064 0.3753 -0.0741 0.036 Uani 1 1 d . . .
C101 C 0.9839 0.3581 -0.0336 0.074 Uani 1 1 d . . .
C102 C 0.9258 0.4050 -0.1323 0.046 Uani 1 1 d . . .
C103 C 0.8959 0.2978 -0.0640 0.074 Uani 1 1 d . . .
C104 C 0.8217 0.4400 -0.0662 0.062 Uani 1 1 d . . .
N2 N 0.3463 0.1061 0.0424 0.050 Uani 1 1 d . . .
C105 C 0.4210 0.1163 0.0116 0.127 Uani 1 1 d . . .
C106 C 0.3574 0.1162 0.0968 0.223 Uani 1 1 d . . .
C107 C 0.3541 0.0282 0.0448 0.225 Uani 1 1 d . . .
C108 C 0.2560 0.1684 0.0103 0.107 Uani 1 1 d . . .
N3 N 0.9605 0.7892 -0.2797 0.058 Uani 1 1 d . . .
C109 C 1.0098 0.7021 -0.2751 0.070 Uani 1 1 d . . .
C110 C 0.9863 0.8404 -0.3318 0.067 Uani 1 1 d . . .
C111 C 0.9885 0.8048 -0.2304 0.065 Uani 1 1 d . . .
C112 C 0.8625 0.8194 -0.2889 0.080 Uani 1 1 d . . .
N4 N 1.1812 0.2313 -0.2892 0.111 Uani 1 1 d D . .
C113 C 1.2643 0.2268 -0.3030 0.166 Uiso 0.50 1 d P A 1
C114 C 1.1843 0.1920 -0.2239 0.166 Uiso 0.50 1 d P A 1
C115 C 1.1062 0.2221 -0.3156 0.166 Uiso 0.50 1 d P A 1
C116 C 1.1195 0.3246 -0.2965 0.166 Uiso 0.50 1 d P A 1
C213 C 1.1020 0.2849 -0.3261 0.166 Uiso 0.50 1 d P A 2
C214 C 1.1860 0.1462 -0.2789 0.166 Uiso 0.50 1 d PD A 2
C215 C 1.2129 0.2253 -0.2364 0.166 Uiso 0.50 1 d P A 2
C216 C 1.2589 0.2249 -0.3223 0.166 Uiso 0.50 1 d P A 2
N5 N 0.7998 0.1315 -0.5279 0.146 Uani 1 1 d . . .
C117 C 0.8630 0.1066 -0.5648 0.129 Uiso 1 1 d . . .
C118 C 0.7224 0.1083 -0.5306 0.162 Uiso 1 1 d . . .
C119 C 0.8236 0.1102 -0.4686 0.190 Uiso 1 1 d . . .
C120 C 0.7484 0.2337 -0.5506 0.161 Uiso 1 1 d . . .
N6 N 0.9458 0.0107 -0.0375 0.037 Uani 0.50 1 d P . .
C121 C 1.0203 0.0158 -0.0670 0.062 Uani 0.50 1 d P . .
C122 C 0.9161 0.0689 -0.0064 0.110 Uani 0.50 1 d P . .
C123 C 0.9840 -0.0778 0.0053 0.093 Uani 0.50 1 d P . .
C124 C 0.8534 0.0470 -0.0657 0.026 Uiso 0.50 1 d P . .
N7 N 0.5591 -0.1338 -0.2745 0.172 Uani 1 1 d D . .
C125 C 0.5887 -0.2015 -0.3013 0.131 Uani 1 1 d D . .
C126 C 0.5169 -0.1459 -0.2169 0.266 Uani 1 1 d . . .
C127 C 0.4975 -0.0662 -0.3270 0.574 Uani 1 1 d D . .
C128 C 0.6353 -0.1461 -0.2352 0.215 Uani 1 1 d D . .
N8 N 0.1387 0.4753 -0.5497 0.095 Uani 0.50 1 d PD . .
C129 C 0.2237 0.4294 -0.5663 0.071 Uiso 0.50 1 d P . .
C130 C 0.0622 0.4654 -0.5729 0.089 Uiso 0.50 1 d PD . .
C131 C 0.1521 0.4407 -0.4865 0.117 Uiso 0.50 1 d PD . .
C132 C 0.1043 0.5508 -0.6023 0.172 Uiso 0.50 1 d PD . .
O20W O 0.6644 0.3742 -0.0976 0.032 Uani 1 1 d . . .
O21W O 0.1595 0.2981 -0.1273 0.053 Uani 1 1 d . . .
O22W O 0.7964 0.6392 -0.2180 0.057 Uani 1 1 d . . .
O23W O 0.3155 0.3751 -0.2825 0.055 Uani 1 1 d . . .
O24W O 0.1044 0.1768 -0.0986 0.067 Uani 1 1 d . . .
O25W O 0.8467 0.1822 -0.1767 0.063 Uani 1 1 d . . .
O26W O 0.7227 0.0127 -0.3816 0.071 Uani 1 1 d . . .
O27W O 0.0735 0.0785 -0.3971 0.073 Uani 1 1 d . . .
O28W O 0.2019 -0.0302 -0.1849 0.079 Uani 1 1 d . . .
O29W O 0.2362 0.0300 -0.1073 0.076 Uani 1 1 d . . .
O30W O 0.3992 0.0491 -0.1158 0.070 Uani 1 1 d . . .
O31W O 0.2230 0.6260 -0.3568 0.085 Uani 1 1 d . . .
O32W O 0.7116 0.2561 0.0086 0.111 Uani 1 1 d . . .
O33W O 0.8885 0.6742 -0.0679 0.091 Uani 1 1 d . . .
O34W O 0.9788 0.2266 -0.1921 0.111 Uani 1 1 d . . .
O35W O 0.8645 0.6184 -0.3128 0.101 Uani 1 1 d . . .
O36W O 0.2156 -0.0457 -0.3209 0.192 Uani 1 1 d . . .
O37W O 0.3505 -0.0793 -0.3673 0.048 Uani 0.50 1 d P . .
O38W O 0.7339 0.1053 0.0100 0.191 Uani 1 1 d . . .
O39W O 0.1469 0.8040 -0.0770 0.090 Uani 0.70 1 d P . .
O40W O 0.0753 0.8464 -0.0935 0.304 Uani 0.30 1 d P . .
O41W O 1.2641 0.0161 -0.2662 0.146 Uani 0.50 1 d P . .
O42W O 0.9065 -0.1110 -0.0236 0.089 Uani 0.50 1 d P . .

loop_
_atom_site_aniso_label
_atom_site_aniso_U_11
_atom_site_aniso_U_22
_atom_site_aniso_U_33
_atom_site_aniso_U_23
_atom_site_aniso_U_13
_atom_site_aniso_U_12
Ni1 0.0196(9) 0.0151(7) 0.0149(7) -0.0033(5) 0.0014(6) -0.0097(6)
Ni2 0.0211(6) 0.0135(5) 0.0164(5) -0.0036(4) 0.0026(4) -0.0097(4)
Ni3 0.0163(6) 0.0132(5) 0.0172(5) -0.0045(4) 0.0029(4) -0.0074(4)
Ni4 0.0163(6) 0.0128(5) 0.0166(5) -0.0041(4) 0.0008(4) -0.0073(4)
Ni5 0.0175(6) 0.0124(4) 0.0164(5) -0.0031(4) 0.0017(4) -0.0061(4)
Ni6 0.0139(6) 0.0125(4) 0.0174(5) -0.0041(4) 0.0020(4) -0.0054(4)
Ni7 0.0159(6) 0.0141(5) 0.0207(5) -0.0036(4) -0.0004(4) -0.0052(4)
Ni8 0.0163(6) 0.0131(5) 0.0174(5) -0.0037(4) 0.0031(4) -0.0061(4)
Ni9 0.0183(6) 0.0161(5) 0.0187(5) -0.0049(4) 0.0027(4) -0.0028(4)
Ni10 0.0204(6) 0.0151(5) 0.0188(5) -0.0042(4) 0.0026(4) -0.0069(4)
Ni11 0.0266(7) 0.0183(5) 0.0240(6) -0.0050(4) 0.0031(5) 0.0018(4)
Na1 0.038(2) 0.0399(19) 0.0282(19) -0.0140(15) 0.0009(16) -0.0096(16)
O1 0.019(3) 0.024(3) 0.020(3) -0.009(2) 0.003(2) -0.013(2)
O2 0.045(4) 0.056(4) 0.028(3) -0.007(3) 0.015(3) -0.043(3)
O3 0.006(3) 0.014(2) 0.021(3) -0.008(2) 0.009(2) -0.008(2)
O4 0.021(3) 0.016(3) 0.025(3) -0.008(2) 0.007(2) -0.003(2)
O5A 0.059(10) 0.023(6) 0.061(9) -0.021(6) 0.032(7) -0.007(6)
O5B 0.034(10) 0.016(7) 0.029(8) -0.008(6) 0.005(8) 0.002(7)
O6H 0.018(3) 0.009(2) 0.017(3) -0.001(2) -0.001(2) -0.008(2)
O6 0.025(4) 0.040(3) 0.039(4) -0.005(3) -0.005(3) -0.021(3)
O7 0.020(4) 0.025(3) 0.026(3) -0.003(2) -0.001(3) -0.010(2)
O8 0.025(3) 0.015(3) 0.018(3) -0.001(2) -0.006(2) -0.010(2)
O9 0.065(5) 0.012(3) 0.039(4) 0.009(2) -0.033(3) -0.014(3)
O10 0.017(3) 0.009(2) 0.018(3) 0.000(2) 0.001(2) -0.002(2)
O11 0.031(4) 0.016(3) 0.018(3) 0.000(2) 0.002(2) -0.007(2)
O12H 0.016(3) 0.011(2) 0.021(3) -0.007(2) 0.009(2) -0.007(2)
O12 0.113(7) 0.026(3) 0.022(3) 0.002(3) 0.019(4) -0.038(4)
O13 0.018(3) 0.008(2) 0.024(3) -0.005(2) -0.002(2) -0.001(2)
O14 0.035(4) 0.010(2) 0.038(3) -0.010(2) -0.001(3) -0.006(2)
O15 0.020(3) 0.019(3) 0.018(3) -0.006(2) 0.002(2) -0.007(2)
O16 0.021(4) 0.039(3) 0.052(4) -0.004(3) -0.003(3) -0.021(3)
O17 0.021(3) 0.017(3) 0.024(3) -0.011(2) 0.011(2) -0.013(2)
O18 0.019(3) 0.022(3) 0.020(3) -0.008(2) 0.010(2) -0.013(2)
O19 0.025(4) 0.047(3) 0.043(4) -0.027(3) 0.012(3) -0.026(3)
O20 0.030(4) 0.025(3) 0.014(3) -0.006(2) 0.003(2) -0.012(2)
O21 0.028(4) 0.016(3) 0.018(3) -0.006(2) 0.004(2) -0.006(2)
O22 0.030(4) 0.032(3) 0.027(3) -0.008(3) 0.000(3) 0.002(3)
O23 0.026(4) 0.041(4) 0.068(5) 0.003(3) -0.026(4) 0.000(3)
O24 0.018(3) 0.023(3) 0.027(3) -0.010(2) 0.004(2) -0.002(2)
O25 0.026(4) 0.045(4) 0.047(4) 0.001(3) 0.012(3) -0.017(3)
O26 0.017(4) 0.017(3) 0.024(3) -0.004(2) 0.004(2) -0.004(2)
O27 0.025(4) 0.021(3) 0.036(3) -0.012(2) 0.008(3) -0.005(2)
O28 0.045(4) 0.041(3) 0.036(4) -0.027(3) 0.020(3) -0.014(3)
O29 0.020(3) 0.009(2) 0.018(3) -0.003(2) 0.002(2) -0.005(2)
O30 0.043(4) 0.016(3) 0.019(3) 0.000(2) 0.008(3) 0.009(3)
O31 0.023(3) 0.010(2) 0.018(3) -0.003(2) 0.008(2) -0.008(2)
O32 0.024(3) 0.019(3) 0.028(3) -0.008(2) 0.004(2) -0.013(2)
O33 0.034(5) 0.022(3) 0.105(6) -0.021(3) 0.024(4) -0.018(3)
O34 0.029(4) 0.014(2) 0.014(3) -0.003(2) 0.000(2) -0.005(2)
O35 0.029(4) 0.011(3) 0.024(3) 0.000(2) 0.005(2) 0.002(2)
O36 0.030(4) 0.020(3) 0.031(3) -0.012(2) 0.004(3) -0.009(3)
O37 0.039(4) 0.023(3) 0.050(4) -0.022(3) 0.008(3) -0.018(3)
O38 0.024(3) 0.013(2) 0.024(3) -0.006(2) 0.004(2) -0.009(2)
O39 0.015(3) 0.018(3) 0.024(3) -0.001(2) -0.002(2) -0.005(2)
O40 0.022(4) 0.018(3) 0.057(4) 0.006(3) -0.001(3) -0.004(3)
O41 0.022(4) 0.016(3) 0.023(3) -0.002(2) 0.002(2) -0.004(2)
O42 0.043(5) 0.031(4) 0.082(5) 0.013(3) 0.025(4) -0.014(3)
O43 0.019(3) 0.012(2) 0.013(3) -0.006(2) 0.005(2) -0.008(2)
O44 0.020(3) 0.013(2) 0.018(3) -0.001(2) 0.004(2) -0.009(2)
O45 0.017(3) 0.011(2) 0.015(3) -0.003(2) -0.002(2) -0.004(2)
O1W 0.028(4) 0.017(3) 0.025(3) -0.005(2) 0.011(2) -0.015(2)
O2W 0.017(3) 0.012(2) 0.029(3) -0.003(2) 0.007(2) -0.009(2)
O3W 0.015(3) 0.024(3) 0.018(3) -0.004(2) 0.004(2) -0.010(2)
O4W 0.027(4) 0.024(3) 0.022(3) -0.009(2) 0.008(2) -0.009(2)
O5W 0.066(5) 0.015(3) 0.043(4) -0.001(3) 0.011(3) -0.012(3)
O6W 0.097(7) 0.046(4) 0.051(5) -0.013(3) 0.023(4) -0.023(4)
O7W 0.038(4) 0.022(3) 0.021(3) -0.003(2) -0.003(3) -0.009(3)
C1 0.025(5) 0.013(4) 0.025(4) -0.005(3) 0.001(4) -0.003(3)
C2 0.020(5) 0.016(4) 0.030(5) -0.003(3) 0.004(4) -0.009(3)
C3 0.016(5) 0.021(4) 0.028(4) -0.012(3) 0.015(4) -0.011(3)
C4 0.018(5) 0.021(4) 0.029(5) -0.006(3) 0.010(4) -0.009(4)
C5 0.026(5) 0.015(4) 0.034(5) -0.008(3) 0.003(4) -0.007(3)
C6 0.042(7) 0.019(4) 0.054(6) -0.015(4) 0.019(5) -0.005(4)
C7 0.015(5) 0.012(4) 0.025(4) 0.002(3) -0.007(3) -0.003(3)
C8 0.028(5) 0.024(4) 0.023(4) -0.009(4) -0.009(4) -0.004(4)
C9 0.024(5) 0.017(4) 0.035(5) -0.010(3) -0.002(4) -0.003(3)
C10 0.023(5) 0.023(4) 0.019(4) -0.003(3) 0.007(4) -0.012(4)
C11 0.021(5) 0.012(3) 0.020(4) 0.004(3) -0.003(3) -0.009(3)
C12 0.030(6) 0.027(4) 0.025(5) -0.001(4) -0.002(4) -0.013(4)
C13 0.018(5) 0.031(4) 0.017(4) -0.012(3) 0.007(3) -0.008(4)
C14 0.023(6) 0.034(5) 0.023(4) -0.012(4) 0.005(4) -0.016(4)
C15 0.026(5) 0.027(4) 0.024(4) -0.011(3) 0.015(4) -0.023(4)
C16 0.037(6) 0.015(4) 0.029(5) -0.009(3) 0.004(4) -0.013(4)
C17 0.028(5) 0.021(4) 0.023(4) -0.006(3) 0.001(4) -0.015(4)
C18 0.012(5) 0.023(4) 0.029(5) -0.009(4) 0.007(4) -0.006(3)
C19 0.022(5) 0.019(4) 0.028(4) -0.008(3) 0.003(4) -0.010(3)
C20 0.014(5) 0.025(4) 0.024(4) -0.005(3) 0.000(4) -0.007(4)
C21 0.022(5) 0.029(4) 0.033(5) -0.014(4) 0.009(4) -0.017(4)
C22 0.025(6) 0.022(4) 0.028(5) -0.013(4) 0.000(4) -0.003(4)
C23 0.024(5) 0.019(4) 0.028(5) -0.002(3) 0.007(4) -0.002(3)
C24 0.037(6) 0.015(4) 0.031(5) -0.006(4) 0.011(4) -0.009(4)
C25 0.013(5) 0.025(4) 0.029(5) -0.015(4) 0.001(4) 0.002(3)
C26 0.023(6) 0.026(4) 0.032(5) -0.012(4) 0.001(4) -0.005(4)
C27 0.029(5) 0.010(4) 0.034(5) -0.008(3) -0.009(4) 0.009(3)
C28 0.030(6) 0.037(5) 0.045(6) -0.026(5) -0.007(5) -0.002(5)
C29 0.018(5) 0.021(4) 0.040(5) -0.013(4) 0.004(4) -0.004(3)
C30 0.023(6) 0.011(4) 0.034(5) -0.012(3) 0.003(4) -0.003(3)
C31 0.014(5) 0.016(4) 0.021(4) -0.004(3) 0.004(3) -0.006(3)
C32 0.023(5) 0.018(4) 0.024(4) -0.010(3) 0.001(4) -0.010(4)
C33 0.015(5) 0.015(4) 0.022(4) -0.004(3) 0.001(3) -0.005(3)
C34 0.018(5) 0.023(4) 0.016(4) -0.002(3) 0.005(3) -0.009(3)
C35 0.019(5) 0.015(4) 0.027(4) -0.007(3) 0.009(3) -0.009(3)
C36 0.023(5) 0.016(4) 0.030(5) -0.009(3) 0.001(4) -0.008(4)
N1 0.022 0.048 0.030 -0.007 0.001 -0.013
C101 0.050 0.133 0.041 -0.028 -0.008 -0.043
C102 0.051 0.062 0.035 -0.017 0.012 -0.035
C103 0.048 0.036 0.128 -0.012 0.032 -0.022
C104 0.034 0.072 0.087 -0.051 0.022 -0.012
N2 0.053 0.029 0.058 -0.003 0.001 -0.018
C105 0.094 0.164 0.111 0.001 0.033 -0.083
C106 0.091 0.413 0.119 -0.147 0.024 -0.033
C107 0.160 0.058 0.449 -0.058 0.022 -0.065
C108 0.069 0.045 0.160 0.017 -0.048 -0.019
N3 0.023 0.030 0.112 -0.020 -0.008 -0.006
C109 0.029 0.032 0.134 -0.032 -0.004 0.002
C110 0.070 0.040 0.083 -0.009 -0.007 -0.025
C111 0.048 0.067 0.060 -0.014 -0.003 -0.012
C112 0.019 0.055 0.143 -0.038 -0.009 0.007
N4 0.146 0.134 0.072 0.009 -0.025 -0.112
N5 0.176 0.170 0.042 -0.055 -0.001 -0.018
N6 0.047 0.016 0.044 -0.011 0.008 -0.010
C121 0.028 0.084 0.070 -0.011 0.009 -0.033
C122 0.065 0.151 0.182 -0.135 0.054 -0.054
C123 0.105 0.064 0.062 0.059 -0.041 -0.053
N7 0.219 0.089 0.191 -0.017 -0.108 -0.073
C125 0.138 0.066 0.186 -0.013 -0.043 -0.064
C126 0.486 0.095 0.307 -0.118 0.356 -0.184
C127 0.450 0.335 0.191 0.195 0.216 0.280
C128 0.185 0.146 0.288 -0.043 -0.128 -0.071
N8 0.121 0.084 0.111 -0.044 0.019 -0.065
O20W 0.025 0.036 0.033 -0.015 0.007 -0.009
O21W 0.037 0.053 0.089 -0.036 0.021 -0.031
O22W 0.047 0.064 0.072 -0.022 0.012 -0.038
O23W 0.046 0.084 0.040 -0.017 0.002 -0.036
O24W 0.059 0.072 0.112 -0.058 0.048 -0.050
O25W 0.032 0.070 0.057 -0.036 -0.018 0.014
O26W 0.060 0.043 0.102 -0.047 -0.021 0.000
O27W 0.055 0.059 0.078 -0.003 0.024 -0.017
O28W 0.041 0.022 0.155 -0.010 -0.026 -0.011
O29W 0.069 0.053 0.090 -0.011 -0.009 -0.023
O30W 0.058 0.039 0.117 -0.031 0.018 -0.021
O31W 0.064 0.117 0.084 -0.071 0.005 -0.023
O32W 0.059 0.094 0.063 0.039 0.031 0.023
O33W 0.084 0.089 0.106 -0.031 0.004 -0.046
O34W 0.164 0.092 0.110 -0.035 -0.013 -0.086
O35W 0.089 0.136 0.082 -0.035 0.010 -0.057
O36W 0.128 0.019 0.363 0.001 -0.152 -0.018
O37W 0.069 0.032 0.041 -0.004 0.006 -0.026
O38W 0.090 0.244 0.073 -0.007 0.008 0.038
O39W 0.109 0.066 0.063 0.004 -0.021 -0.028
O40W 0.019 0.518 0.136 -0.045 -0.008 0.043
O41W 0.146 0.222 0.130 -0.112 0.083 -0.101
O42W 0.096 0.095 0.085 -0.041 0.047 -0.045

loop_
_atom_type_symbol
_atom_type_description
_atom_type_scat_dispersion_real
_atom_type_scat_dispersion_imag
_atom_type_scat_source
C C 0.0033 0.0016 'International Tables Vol C Tables 4.2.6.8 and 6.1.1.4'
H H 0.0000 0.0000 'International Tables Vol C Tables 4.2.6.8 and 6.1.1.4'
N N 0.0061 0.0033 'International Tables Vol C Tables 4.2.6.8 and 6.1.1.4'
O O 0.0106 0.0060 'International Tables Vol C Tables 4.2.6.8 and 6.1.1.4'
Ni Ni 0.3393 1.1124 'International Tables Vol C Tables 4.2.6.8 and 6.1.1.4'
Na Na 0.0362 0.0249 'International Tables Vol C Tables 4.2.6.8 and 6.1.1.4'

loop_
_geom_angle_atom_site_label_1
_geom_angle_atom_site_label_2
_geom_angle_atom_site_label_3
_geom_angle
_geom_angle_site_symmetry_1
_geom_angle_site_symmetry_3
_geom_angle_publ_flag
O43 Ni1 O43 180.0(2) 2_665 . ?
O43 Ni1 O45 83.52(17) 2_665 2_665 ?
O43 Ni1 O45 96.48(17) . 2_665 ?
O43 Ni1 O45 96.48(17) 2_665 . ?
O43 Ni1 O45 83.52(17) . . ?
O45 Ni1 O45 180.000(1) 2_665 . ?
O43 Ni1 O44 98.58(17) 2_665 2_665 ?
O43 Ni1 O44 81.42(17) . 2_665 ?
O45 Ni1 O44 81.63(19) 2_665 2_665 ?
O45 Ni1 O44 98.37(19) . 2_665 ?
O43 Ni1 O44 81.42(17) 2_665 . ?
O43 Ni1 O44 98.58(17) . . ?
O45 Ni1 O44 98.37(19) 2_665 . ?
O45 Ni1 O44 81.63(19) . . ?
O44 Ni1 O44 180.0(4) 2_665 . ?
O43 Ni2 O44 81.92(17) . 2_665 ?
O43 Ni2 O1W 170.5(2) . . ?
O44 Ni2 O1W 97.23(18) 2_665 . ?
O43 Ni2 O2W 94.40(18) . . ?
O44 Ni2 O2W 169.9(2) 2_665 . ?
O1W Ni2 O2W 87.94(18) . . ?
O43 Ni2 O13 97.8(2) . 2_665 ?
O44 Ni2 O13 79.61(18) 2_665 2_665 ?
O1W Ni2 O13 91.3(2) . 2_665 ?
O2W Ni2 O13 91.69(18) . 2_665 ?
O43 Ni2 O1 80.81(19) . . ?
O44 Ni2 O1 96.96(18) 2_665 . ?
O1W Ni2 O1 89.9(2) . . ?
O2W Ni2 O1 91.66(19) . . ?
O13 Ni2 O1 176.47(18) 2_665 . ?
O45 Ni3 O1 100.78(19) . . ?
O45 Ni3 O3 95.84(18) . . ?
O1 Ni3 O3 93.2(2) . . ?
O45 Ni3 O43 85.58(18) . . ?
O1 Ni3 O43 82.8(2) . . ?
O3 Ni3 O43 176.0(2) . . ?
O45 Ni3 O6H 86.55(18) . . ?
O1 Ni3 O6H 171.68(18) . . ?
O3 Ni3 O6H 82.04(18) . . ?
O43 Ni3 O6H 101.82(19) . . ?
O45 Ni3 O29 170.16(19) . . ?
O1 Ni3 O29 89.01(18) . . ?
O3 Ni3 O29 84.47(17) . . ?
O43 Ni3 O29 94.79(17) . . ?
O6H Ni3 O29 83.75(17) . . ?
O45 Ni3 Ni6 125.18(13) . . ?
O1 Ni3 Ni6 120.15(14) . . ?
O3 Ni3 Ni6 50.72(12) . . ?
O43 Ni3 Ni6 131.08(13) . . ?
O6H Ni3 Ni6 51.65(12) . . ?
O29 Ni3 Ni6 48.37(12) . . ?
O44 Ni4 O13 83.32(18) . . ?
O44 Ni4 O10 172.7(2) . . ?
O13 Ni4 O10 92.71(18) . . ?
O44 Ni4 O45 83.87(19) . . ?
O13 Ni4 O45 95.96(19) . . ?
O10 Ni4 O45 102.6(2) . . ?
O44 Ni4 O6H 101.73(18) . . ?
O13 Ni4 O6H 174.82(18) . . ?
O10 Ni4 O6H 82.15(17) . . ?
O45 Ni4 O6H 85.78(18) . . ?
O44 Ni4 O18 93.1(2) . . ?
O13 Ni4 O18 98.71(19) . . ?
O10 Ni4 O18 81.4(2) . . ?
O45 Ni4 O18 164.59(17) . . ?
O6H Ni4 O18 80.02(18) . . ?
O44 Ni4 Ni5 130.20(14) . . ?
O13 Ni4 Ni5 123.92(14) . . ?
O10 Ni4 Ni5 47.97(13) . . ?
O45 Ni4 Ni5 126.41(13) . . ?
O6H Ni4 Ni5 51.78(12) . . ?
O18 Ni4 Ni5 46.50(14) . . ?
O17 Ni5 O12H 100.10(19) . . ?
O17 Ni5 O11 89.6(2) . . ?
O12H Ni5 O11 100.4(2) . . ?
O17 Ni5 O18 91.5(2) . . ?
O12H Ni5 O18 159.04(19) . . ?
O11 Ni5 O18 97.1(2) . . ?
O17 Ni5 O10 174.5(2) . . ?
O12H Ni5 O10 85.39(19) . . ?
O11 Ni5 O10 90.03(18) . . ?
O18 Ni5 O10 83.1(2) . . ?
O17 Ni5 O6H 101.89(18) . . ?
O12H Ni5 O6H 81.04(18) . . ?
O11 Ni5 O6H 168.06(18) . . ?
O18 Ni5 O6H 79.52(18) . . ?
O10 Ni5 O6H 78.24(17) . . ?
O17 Ni5 Ni4 129.62(15) . . ?
O12H Ni5 Ni4 110.23(13) . . ?
O11 Ni5 Ni4 121.62(14) . . ?
O18 Ni5 Ni4 49.85(14) . . ?
O10 Ni5 Ni4 46.70(13) . . ?
O6H Ni5 Ni4 47.82(11) . . ?
O31 Ni6 O12H 104.20(19) . . ?
O31 Ni6 O32 92.7(2) . . ?
O12H Ni6 O32 103.7(2) . . ?
O31 Ni6 O29 81.16(18) . . ?
O12H Ni6 O29 167.40(18) . . ?
O32 Ni6 O29 87.20(19) . . ?
O31 Ni6 O3 162.49(19) . . ?
O12H Ni6 O3 87.20(17) . . ?
O32 Ni6 O3 97.53(19) . . ?
O29 Ni6 O3 85.15(18) . . ?
O31 Ni6 O6H 89.71(19) . . ?
O12H Ni6 O6H 83.49(18) . . ?
O32 Ni6 O6H 171.55(19) . . ?
O29 Ni6 O6H 85.16(18) . . ?
O3 Ni6 O6H 78.25(18) . . ?
O31 Ni6 Ni3 114.99(14) . . ?
O12H Ni6 Ni3 115.35(13) . . ?
O32 Ni6 Ni3 122.40(14) . . ?
O29 Ni6 Ni3 52.42(12) . . ?
O3 Ni6 Ni3 47.51(13) . . ?
O6H Ni6 Ni3 49.50(13) . . ?
O31 Ni6 Ni7 145.53(14) . . ?
O12H Ni6 Ni7 43.53(13) . . ?
O32 Ni6 Ni7 105.43(14) . . ?
O29 Ni6 Ni7 127.90(13) . . ?
O3 Ni6 Ni7 43.67(12) . . ?
O6H Ni6 Ni7 76.69(12) . . ?
Ni3 Ni6 Ni7 79.83(4) . . ?
O8 Ni7 O7 97.5(2) . . ?
O8 Ni7 O4 87.4(2) . . ?
O7 Ni7 O4 91.5(2) . . ?
O8 Ni7 O3 175.9(2) . . ?
O7 Ni7 O3 79.29(19) . . ?
O4 Ni7 O3 90.02(18) . . ?
O8 Ni7 O12H 96.57(19) . . ?
O7 Ni7 O12H 92.2(2) . . ?
O4 Ni7 O12H 174.1(2) . . ?
O3 Ni7 O12H 86.20(17) . . ?
O8 Ni7 O10 80.27(19) . . ?
O7 Ni7 O10 175.4(2) . . ?
O4 Ni7 O10 92.4(2) . . ?
O3 Ni7 O10 103.10(18) . . ?
O12H Ni7 O10 83.99(18) . . ?
O8 Ni7 Ni6 137.88(15) . . ?
O7 Ni7 Ni6 85.18(14) . . ?
O4 Ni7 Ni6 134.62(14) . . ?
O3 Ni7 Ni6 44.86(12) . . ?
O12H Ni7 Ni6 41.35(12) . . ?
O10 Ni7 Ni6 93.72(12) . . ?
O31 Ni8 O17 102.29(19) . . ?
O31 Ni8 O34 90.49(19) . . ?
O17 Ni8 O34 167.0(2) . . ?
O31 Ni8 O15 99.4(2) . . ?
O17 Ni8 O15 79.68(19) . . ?
O34 Ni8 O15 96.27(19) . . ?
O31 Ni8 O3W 93.5(2) . . ?
O17 Ni8 O3W 89.88(19) . . ?
O34 Ni8 O3W 91.51(19) . . ?
O15 Ni8 O3W 164.87(19) . . ?
O31 Ni8 O21 167.08(17) . . ?
O17 Ni8 O21 90.62(18) . . ?
O34 Ni8 O21 76.62(18) . . ?
O15 Ni8 O21 83.10(19) . . ?
O3W Ni8 O21 86.13(19) . . ?
O24 Ni9 O38 170.04(19) . . ?
O24 Ni9 O26 89.7(2) . . ?
O38 Ni9 O26 84.7(2) . . ?
O24 Ni9 O34 88.2(2) . . ?
O38 Ni9 O34 99.2(2) . . ?
O26 Ni9 O34 165.6(2) . . ?
O24 Ni9 O41 87.2(2) . . ?
O38 Ni9 O41 86.6(2) . . ?
O26 Ni9 O41 107.1(2) . . ?
O34 Ni9 O41 87.04(19) . . ?
O24 Ni9 O21 102.4(2) . . ?
O38 Ni9 O21 85.78(19) . . ?
O26 Ni9 O21 88.91(19) . . ?
O34 Ni9 O21 77.63(18) . . ?
O41 Ni9 O21 161.5(2) . . ?
O24 Ni9 Ni11 42.49(15) . . ?
O38 Ni9 Ni11 132.41(14) . . ?
O26 Ni9 Ni11 109.28(13) . . ?
O34 Ni9 Ni11 78.38(12) . . ?
O41 Ni9 Ni11 45.99(14) . . ?
O21 Ni9 Ni11 137.62(14) . . ?
O24 Ni9 Ni10 133.57(16) . . ?
O38 Ni9 Ni10 42.41(15) . . ?
O26 Ni9 Ni10 44.14(14) . . ?
O34 Ni9 Ni10 134.56(13) . . ?
O41 Ni9 Ni10 108.38(14) . . ?
O21 Ni9 Ni10 76.48(13) . . ?
Ni11 Ni9 Ni10 142.33(4) . . ?
O38 Ni10 O39 88.1(2) . . ?
O38 Ni10 O36 83.7(2) . . ?
O39 Ni10 O36 90.1(2) . . ?
O38 Ni10 O20 92.94(19) . . ?
O39 Ni10 O20 90.6(2) . . ?
O36 Ni10 O20 176.6(2) . . ?
O38 Ni10 O4W 177.70(19) . . ?
O39 Ni10 O4W 93.7(2) . . ?
O36 Ni10 O4W 94.8(2) . . ?
O20 Ni10 O4W 88.5(2) . . ?
O38 Ni10 O26 83.9(2) . . ?
O39 Ni10 O26 171.6(2) . . ?
O36 Ni10 O26 86.5(2) . . ?
O20 Ni10 O26 92.4(2) . . ?
O4W Ni10 O26 94.2(2) . . ?
O38 Ni10 Ni9 42.57(15) . . ?
O39 Ni10 Ni9 129.54(16) . . ?
O36 Ni10 Ni9 93.15(15) . . ?
O20 Ni10 Ni9 83.86(14) . . ?
O4W Ni10 Ni9 135.95(15) . . ?
O26 Ni10 Ni9 43.16(15) . . ?
O38 Ni10 Na1 131.04(16) . . ?
O39 Ni10 Na1 47.55(16) . . ?
O36 Ni10 Na1 77.89(15) . . ?
O20 Ni10 Na1 104.97(15) . . ?
O4W Ni10 Na1 50.09(16) . . ?
O26 Ni10 Na1 138.56(15) . . ?
Ni9 Ni10 Na1 170.18(7) . . ?
O38 Ni10 Na1 98.49(14) . 2_664 ?
O39 Ni10 Na1 47.19(15) . 2_664 ?
O36 Ni10 Na1 136.79(16) . 2_664 ?
O20 Ni10 Na1 44.38(15) . 2_664 ?
O4W Ni10 Na1 83.79(14) . 2_664 ?
O26 Ni10 Na1 136.74(15) . 2_664 ?
Ni9 Ni10 Na1 117.54(6) . 2_664 ?
Na1 Ni10 Na1 68.29(9) . 2_664 ?
O24 Ni11 O27 84.2(2) . . ?
O24 Ni11 O5W 177.1(2) . . ?
O27 Ni11 O5W 95.8(2) . . ?
O24 Ni11 O22 87.8(2) . . ?
O27 Ni11 O22 89.9(2) . . ?
O5W Ni11 O22 95.1(3) . . ?
O24 Ni11 O35 90.2(2) . . ?
O27 Ni11 O35 171.93(19) . . ?
O5W Ni11 O35 89.5(2) . . ?
O22 Ni11 O35 95.6(2) . . ?
O24 Ni11 O41 86.5(2) . . ?
O27 Ni11 O41 84.3(2) . . ?
O5W Ni11 O41 90.6(2) . . ?
O22 Ni11 O41 172.3(2) . . ?
O35 Ni11 O41 89.6(2) . . ?
O24 Ni11 Ni9 42.86(15) . . ?
O27 Ni11 Ni9 90.40(14) . . ?
O5W Ni11 Ni9 134.26(19) . . ?
O22 Ni11 Ni9 130.25(19) . . ?
O35 Ni11 Ni9 81.55(13) . . ?
O41 Ni11 Ni9 44.94(14) . . ?
O7W Na1 O6W 84.7(2) . . ?
O7W Na1 O39 164.3(2) . . ?
O6W Na1 O39 96.2(2) . . ?
O7W Na1 O20 92.9(2) . 2_664 ?
O6W Na1 O20 109.6(3) . 2_664 ?
O39 Na1 O20 101.5(2) . 2_664 ?
O7W Na1 O4W 91.3(2) . . ?
O6W Na1 O4W 102.1(2) . . ?
O39 Na1 O4W 73.11(19) . . ?
O20 Na1 O4W 148.2(2) 2_664 . ?
O7W Na1 O39 98.0(2) . 2_664 ?
O6W Na1 O39 177.2(3) . 2_664 ?
O39 Na1 O39 81.4(2) . 2_664 ?
O20 Na1 O39 69.73(18) 2_664 2_664 ?
O4W Na1 O39 78.52(18) . 2_664 ?
O7W Na1 Ni10 127.16(18) . . ?
O6W Na1 Ni10 90.55(19) . . ?
O39 Na1 Ni10 37.27(13) . . ?
O20 Na1 Ni10 137.19(16) 2_664 . ?
O4W Na1 Ni10 38.53(12) . . ?
O39 Na1 Ni10 88.28(14) 2_664 . ?
O7W Na1 Ni10 101.96(16) . 2_664 ?
O6W Na1 Ni10 143.7(2) . 2_664 ?
O39 Na1 Ni10 86.65(14) . 2_664 ?
O20 Na1 Ni10 35.27(12) 2_664 2_664 ?
O4W Na1 Ni10 113.22(15) . 2_664 ?
O39 Na1 Ni10 35.16(12) 2_664 2_664 ?
Ni10 Na1 Ni10 111.71(9) . 2_664 ?
O7W Na1 Na1 135.6(2) . 2_664 ?
O6W Na1 Na1 137.9(2) . 2_664 ?
O39 Na1 Na1 41.80(13) . 2_664 ?
O20 Na1 Na1 83.96(15) 2_664 2_664 ?
O4W Na1 Na1 71.25(14) . 2_664 ?
O39 Na1 Na1 39.59(13) 2_664 2_664 ?
Ni10 Na1 Na1 57.78(8) . 2_664 ?
Ni10 Na1 Na1 53.93(8) 2_664 2_664 ?
C4 O1 Ni3 126.3(5) . . ?
C4 O1 Ni2 130.4(5) . . ?
Ni3 O1 Ni2 96.9(2) . . ?
C1 O3 Ni3 120.0(4) . . ?
C1 O3 Ni7 104.7(4) . . ?
Ni3 O3 Ni7 127.6(2) . . ?
C1 O3 Ni6 128.3(4) . . ?
Ni3 O3 Ni6 81.78(17) . . ?
Ni7 O3 Ni6 91.47(18) . . ?
C6 O4 Ni7 125.6(5) . . ?
O5B O5A C6 72.3(11) . . ?
O5A O5B C6 60.1(10) . . ?
Ni4 O6H Ni3 91.56(18) . . ?
Ni4 O6H Ni6 144.1(2) . . ?
Ni3 O6H Ni6 78.85(17) . . ?
Ni4 O6H Ni5 80.40(15) . . ?
Ni3 O6H Ni5 147.3(2) . . ?
Ni6 O6H Ni5 89.25(17) . . ?
C2 O7 Ni7 111.4(5) . . ?
C8 O8 Ni7 113.3(4) . . ?
C7 O10 Ni4 119.5(4) . . ?
C7 O10 Ni5 120.3(4) . . ?
Ni4 O10 Ni5 85.33(18) . . ?
C7 O10 Ni7 110.4(4) . . ?
Ni4 O10 Ni7 121.9(2) . . ?
Ni5 O10 Ni7 94.25(18) . . ?
C12 O11 Ni5 123.3(5) . . ?
Ni6 O12H Ni5 100.1(2) . . ?
Ni6 O12H Ni7 95.12(19) . . ?
Ni5 O12H Ni7 96.30(18) . . ?
C10 O13 Ni4 128.5(5) . . ?
C10 O13 Ni2 131.9(5) . 2_665 ?
Ni4 O13 Ni2 98.16(18) . 2_665 ?
C14 O15 Ni8 107.1(5) . . ?
C13 O17 Ni8 106.2(4) . . ?
C13 O17 Ni5 123.9(4) . . ?
Ni8 O17 Ni5 123.4(3) . . ?
C16 O18 Ni5 126.7(5) . . ?
C16 O18 Ni4 147.1(5) . . ?
Ni5 O18 Ni4 83.6(2) . . ?
C18 O20 Ni10 124.1(4) . . ?
C18 O20 Na1 120.8(4) . 2_664 ?
Ni10 O20 Na1 100.3(2) . 2_664 ?
C18 O21 Ni9 130.6(5) . . ?
C18 O21 Ni8 113.4(4) . . ?
Ni9 O21 Ni8 98.3(2) . . ?
C28 O22 Ni11 125.6(5) . . ?
C25 O24 Ni11 104.6(4) . . ?
C25 O24 Ni9 121.1(4) . . ?
Ni11 O24 Ni9 94.6(2) . . ?
C30 O26 Ni9 127.2(5) . . ?
C30 O26 Ni10 128.4(5) . . ?
Ni9 O26 Ni10 92.7(2) . . ?
C26 O27 Ni11 111.2(5) . . ?
C32 O29 Ni6 112.2(4) . . ?
C32 O29 Ni3 144.6(5) . . ?
Ni6 O29 Ni3 79.21(15) . . ?
C31 O31 Ni6 108.0(4) . . ?
C31 O31 Ni8 123.3(4) . . ?
Ni6 O31 Ni8 127.8(2) . . ?
C36 O32 Ni6 121.9(5) . . ?
C34 O34 Ni8 123.1(4) . . ?
C34 O34 Ni9 129.2(4) . . ?
Ni8 O34 Ni9 102.7(2) . . ?
C34 O35 Ni11 126.8(4) . . ?
C20 O36 Ni10 111.5(5) . . ?
C19 O38 Ni10 105.8(4) . . ?
C19 O38 Ni9 124.4(4) . . ?
Ni10 O38 Ni9 95.0(2) . . ?
C22 O39 Ni10 125.9(5) . . ?
C22 O39 Na1 119.1(5) . . ?
Ni10 O39 Na1 95.2(2) . . ?
C22 O39 Na1 115.1(4) . 2_664 ?
Ni10 O39 Na1 97.7(2) . 2_664 ?
Na1 O39 Na1 98.6(2) . 2_664 ?
C24 O41 Ni9 124.0(4) . . ?
C24 O41 Ni11 127.2(5) . . ?
Ni9 O41 Ni11 89.1(2) . . ?
Ni3 O43 Ni2 99.4(2) . . ?
Ni3 O43 Ni1 95.45(18) . . ?
Ni2 O43 Ni1 99.58(18) . . ?
Ni4 O44 Ni2 98.91(19) . 2_665 ?
Ni4 O44 Ni1 97.3(2) . . ?
Ni2 O44 Ni1 97.07(19) 2_665 . ?
Ni3 O45 Ni4 95.88(19) . . ?
Ni3 O45 Ni1 95.44(17) . . ?
Ni4 O45 Ni1 97.1(2) . . ?
Ni10 O4W Na1 91.4(2) . . ?
O3 C1 C5 110.9(6) . . ?
O3 C1 C2 109.8(6) . . ?
C5 C1 C2 107.5(6) . . ?
O3 C1 C3 112.0(6) . . ?
C5 C1 C3 105.5(6) . . ?
C2 C1 C3 110.9(6) . . ?
O6 C2 O7 121.4(7) . . ?
O6 C2 C1 121.3(7) . . ?
O7 C2 C1 117.1(8) . . ?
C4 C3 C1 114.9(6) . . ?
O2 C4 O1 121.2(7) . . ?
O2 C4 C3 119.2(8) . . ?
O1 C4 C3 119.6(7) . . ?
C6 C5 C1 118.6(7) . . ?
O4 C6 O5A 119.7(8) . . ?
O4 C6 O5B 117.6(10) . . ?
O5A C6 O5B 47.7(7) . . ?
O4 C6 C5 123.9(7) . . ?
O5A C6 C5 113.6(9) . . ?
O5B C6 C5 110.3(9) . . ?
O10 C7 C11 112.6(6) . . ?
O10 C7 C8 109.3(6) . . ?
C11 C7 C8 106.1(6) . . ?
O10 C7 C9 108.7(6) . . ?
C11 C7 C9 110.4(6) . . ?
C8 C7 C9 109.7(6) . . ?
O9 C8 O8 124.1(7) . . ?
O9 C8 C7 117.5(7) . . ?
O8 C8 C7 118.4(6) . . ?
C10 C9 C7 117.9(7) . . ?
O14 C10 O13 122.2(7) . . ?
O14 C10 C9 119.9(6) . . ?
O13 C10 C9 117.9(6) . . ?
C7 C11 C12 115.4(6) . . ?
O12 C12 O11 121.8(7) . . ?
O12 C12 C11 119.6(7) . . ?
O11 C12 C11 118.6(7) . . ?
O17 C13 C15 114.9(6) . . ?
O17 C13 C14 110.3(6) . . ?
C15 C13 C14 108.8(6) . . ?
O17 C13 C17 110.1(6) . . ?
C15 C13 C17 104.8(6) . . ?
C14 C13 C17 107.6(6) . . ?
O16 C14 O15 124.5(7) . . ?
O16 C14 C13 120.3(7) . . ?
O15 C14 C13 115.2(7) . . ?
C16 C15 C13 115.6(6) . . ?
O19 C16 O18 124.0(7) . . ?
O19 C16 C15 120.2(8) . . ?
O18 C16 C15 115.7(7) . . ?
C18 C17 C13 115.8(6) . . ?
O20 C18 O21 124.7(7) . . ?
O20 C18 C17 118.7(6) . . ?
O21 C18 C17 116.6(7) . . ?
O38 C19 C23 110.0(6) . . ?
O38 C19 C20 111.0(7) . . ?
C23 C19 C20 110.4(6) . . ?
O38 C19 C21 108.2(6) . . ?
C23 C19 C21 110.3(7) . . ?
C20 C19 C21 106.8(6) . . ?
O37 C20 O36 124.9(7) . . ?
O37 C20 C19 119.8(7) . . ?
O36 C20 C19 115.4(6) . . ?
C22 C21 C19 120.6(7) . . ?
O40 C22 O39 122.9(7) . . ?
O40 C22 C21 115.1(8) . . ?
O39 C22 C21 121.9(7) . . ?
C24 C23 C19 117.2(7) . . ?
O42 C24 O41 122.0(8) . . ?
O42 C24 C23 118.5(9) . . ?
O41 C24 C23 119.4(7) . . ?
O24 C25 C26 114.6(7) . . ?
O24 C25 C29 109.7(6) . . ?
C26 C25 C29 109.5(6) . . ?
O24 C25 C27 108.6(6) . . ?
C26 C25 C27 105.7(6) . . ?
C29 C25 C27 108.6(7) . . ?
O28 C26 O27 123.6(7) . . ?
O28 C26 C25 121.3(8) . . ?
O27 C26 C25 115.1(7) . . ?
C28 C27 C25 117.2(8) . . ?
O23 C28 O22 120.7(9) . . ?
O23 C28 C27 116.4(10) . . ?
O22 C28 C27 122.9(8) . . ?
C30 C29 C25 113.8(7) . . ?
O25 C30 O26 121.3(7) . . ?
O25 C30 C29 118.9(9) . . ?
O26 C30 C29 119.7(7) . . ?
O31 C31 C33 111.2(6) . . ?
O31 C31 C35 110.3(6) . . ?
C33 C31 C35 109.4(6) . . ?
O31 C31 C32 107.8(5) . . ?
C33 C31 C32 110.9(6) . . ?
C35 C31 C32 107.3(6) . . ?
O30 C32 O29 123.2(7) . . ?
O30 C32 C31 122.1(6) . . ?
O29 C32 C31 114.6(6) . . ?
C34 C33 C31 117.6(6) . . ?
O35 C34 O34 123.0(6) . . ?
O35 C34 C33 120.2(6) . . ?
O34 C34 C33 116.8(6) . . ?
C36 C35 C31 117.2(6) . . ?
O33 C36 O32 120.9(7) . . ?
O33 C36 C35 117.7(6) . . ?
O32 C36 C35 121.5(7) . . ?
C104 N1 C103 109.1 . . ?
C104 N1 C102 109.9 . . ?
C103 N1 C102 109.6 . . ?
C104 N1 C101 109.6 . . ?
C103 N1 C101 109.9 . . ?
C102 N1 C101 108.8 . . ?
C107 N2 C108 105.8 . . ?
C107 N2 C106 116.6 . . ?
C108 N2 C106 110.3 . . ?
C107 N2 C105 105.2 . . ?
C108 N2 C105 111.6 . . ?
C106 N2 C105 107.2 . . ?
C109 N3 C112 112.5 . . ?
C109 N3 C111 112.3 . . ?
C112 N3 C111 110.8 . . ?
C109 N3 C110 106.4 . . ?
C112 N3 C110 107.4 . . ?
C111 N3 C110 107.1 . . ?
C213 N4 C113 121.9 . . ?
C213 N4 C215 133.3 . . ?
C113 N4 C215 85.1 . . ?
C213 N4 C216 107.5 . . ?
C113 N4 C216 20.0 . . ?
C215 N4 C216 105.0 . . ?
C213 N4 C214 103.4 . . ?
C113 N4 C214 106.9 . . ?
C215 N4 C214 103.3 . . ?
C216 N4 C214 99.5 . . ?
C213 N4 C115 44.3 . . ?
C113 N4 C115 134.5 . . ?
C215 N4 C115 138.4 . . ?
C216 N4 C115 114.7 . . ?
C214 N4 C115 59.2 . . ?
C213 N4 C116 53.2 . . ?
C113 N4 C116 106.4 . . ?
C215 N4 C116 84.4 . . ?
C216 N4 C116 110.2 . . ?
C214 N4 C116 146.3 . . ?
C115 N4 C116 93.2 . . ?
C213 N4 C114 123.5 . . ?
C113 N4 C114 112.0 . . ?
C215 N4 C114 35.1 . . ?
C216 N4 C114 128.8 . . ?
C214 N4 C114 74.2 . . ?
C115 N4 C114 105.2 . . ?
C116 N4 C114 97.8 . . ?
C117 N5 C119 124.7 . . ?
C117 N5 C118 112.7 . . ?
C119 N5 C118 103.4 . . ?
C117 N5 C120 108.0 . . ?
C119 N5 C120 102.6 . . ?
C118 N5 C120 103.0 . . ?
C121 N6 C124 123.0 . . ?
C121 N6 C122 110.9 . . ?
C124 N6 C122 90.3 . . ?
C121 N6 C123 105.8 . . ?
C124 N6 C123 117.3 . . ?
C122 N6 C123 107.6 . . ?
N6 C121 C122 77.9 . 2_755 ?
N6 C122 C123 94.5 . 2_755 ?
N6 C122 C121 95.7 . 2_755 ?
C123 C122 C121 79.9 2_755 2_755 ?
N6 C123 C122 84.1 . 2_755 ?
N6 C123 O42W 96.6 . . ?
C122 C123 O42W 149.8 2_755 . ?
C128 N7 C127 136.5 . . ?
C128 N7 C125 112.0 . . ?
C127 N7 C125 93.1 . . ?
C128 N7 C126 79.9 . . ?
C127 N7 C126 117.7 . . ?
C125 N7 C126 120.8 . . ?
N7 C126 C128 47.8 . . ?
N7 C128 C126 52.3 . . ?
C129 N8 C132 96.5 . . ?
C129 N8 C130 112.0 . . ?
C132 N8 C130 81.0 . . ?
C129 N8 C131 106.3 . . ?
C132 N8 C131 147.7 . . ?
C130 N8 C131 110.0 . . ?
N8 C130 C132 49.4 . . ?
N8 C132 C130 49.6 . . ?

loop_
_geom_bond_atom_site_label_1
_geom_bond_atom_site_label_2
_geom_bond_distance
_geom_bond_site_symmetry_2
_geom_bond_publ_flag
Ni1 O43 2.048(4) 2_665 ?
Ni1 O43 2.048(4) . ?
Ni1 O45 2.057(5) 2_665 ?
Ni1 O45 2.057(5) . ?
Ni1 O44 2.080(5) 2_665 ?
Ni1 O44 2.080(5) . ?
Ni2 O43 2.031(5) . ?
Ni2 O44 2.077(4) 2_665 ?
Ni2 O1W 2.060(5) . ?
Ni2 O2W 2.090(4) . ?
Ni2 O13 2.096(5) 2_665 ?
Ni2 O1 2.096(5) . ?
Ni3 O45 2.008(4) . ?
Ni3 O1 2.028(5) . ?
Ni3 O3 2.015(5) . ?
Ni3 O43 2.017(5) . ?
Ni3 O6H 2.096(5) . ?
Ni3 O29 2.182(4) . ?
Ni3 Ni6 2.7044(13) . ?
Ni4 O44 2.007(5) . ?
Ni4 O13 2.011(4) . ?
Ni4 O10 2.037(5) . ?
Ni4 O45 2.038(5) . ?
Ni4 O6H 2.096(4) . ?
Ni4 O18 2.145(5) . ?
Ni4 Ni5 2.7890(13) . ?
Ni5 O17 2.006(5) . ?
Ni5 O12H 2.029(5) . ?
Ni5 O11 2.034(5) . ?
Ni5 O18 2.036(5) . ?
Ni5 O10 2.079(5) . ?
Ni5 O6H 2.222(4) . ?
Ni6 O31 1.955(5) . ?
Ni6 O12H 1.988(4) . ?
Ni6 O32 2.051(5) . ?
Ni6 O29 2.058(4) . ?
Ni6 O3 2.115(4) . ?
Ni6 O6H 2.162(5) . ?
Ni6 Ni7 2.9974(13) . ?
Ni7 O8 2.007(5) . ?
Ni7 O7 2.067(5) . ?
Ni7 O4 2.045(5) . ?
Ni7 O3 2.071(4) . ?
Ni7 O12H 2.073(4) . ?
Ni7 O10 2.091(5) . ?
Ni8 O31 1.969(5) . ?
Ni8 O17 2.009(4) . ?
Ni8 O34 2.058(4) . ?
Ni8 O15 2.088(5) . ?
Ni8 O3W 2.093(5) . ?
Ni8 O21 2.184(5) . ?
Ni9 O24 2.018(5) . ?
Ni9 O38 2.017(5) . ?
Ni9 O26 2.034(5) . ?
Ni9 O34 2.095(5) . ?
Ni9 O41 2.089(5) . ?
Ni9 O21 2.103(5) . ?
Ni9 Ni11 2.9568(13) . ?
Ni9 Ni10 2.9701(13) . ?
Ni10 O38 2.011(5) . ?
Ni10 O39 2.028(5) . ?
Ni10 O36 2.041(5) . ?
Ni10 O20 2.049(5) . ?
Ni10 O4W 2.078(5) . ?
Ni10 O26 2.071(5) . ?
Ni10 Na1 3.335(3) . ?
Ni10 Na1 3.490(3) 2_664 ?
Ni11 O24 2.004(5) . ?
Ni11 O27 2.047(5) . ?
Ni11 O5W 2.049(6) . ?
Ni11 O22 2.036(6) . ?
Ni11 O35 2.077(5) . ?
Ni11 O41 2.127(5) . ?
Na1 O7W 2.364(6) . ?
Na1 O6W 2.368(8) . ?
Na1 O39 2.471(6) . ?
Na1 O20 2.481(6) 2_664 ?
Na1 O4W 2.558(6) . ?
Na1 O39 2.584(6) 2_664 ?
Na1 Ni10 3.490(3) 2_664 ?
Na1 Na1 3.833(6) 2_664 ?
O1 C4 1.275(9) . ?
O2 C4 1.249(9) . ?
O3 C1 1.401(9) . ?
O4 C6 1.229(10) . ?
O5A O5B 1.098(17) . ?
O5A C6 1.287(12) . ?
O5B C6 1.415(16) . ?
O6 C2 1.274(9) . ?
O7 C2 1.258(9) . ?
O8 C8 1.284(9) . ?
O9 C8 1.245(8) . ?
O10 C7 1.422(7) . ?
O11 C12 1.285(8) . ?
O12 C12 1.224(9) . ?
O13 C10 1.282(8) . ?
O13 Ni2 2.096(5) 2_665 ?
O14 C10 1.266(8) . ?
O15 C14 1.312(9) . ?
O16 C14 1.231(10) . ?
O17 C13 1.398(9) . ?
O18 C16 1.284(10) . ?
O19 C16 1.238(9) . ?
O20 C18 1.268(8) . ?
O20 Na1 2.481(6) 2_664 ?
O21 C18 1.285(8) . ?
O22 C28 1.305(11) . ?
O23 C28 1.260(10) . ?
O24 C25 1.397(9) . ?
O25 C30 1.267(9) . ?
O26 C30 1.284(10) . ?
O27 C26 1.273(10) . ?
O28 C26 1.215(10) . ?
O29 C32 1.274(8) . ?
O30 C32 1.229(8) . ?
O31 C31 1.417(8) . ?
O32 C36 1.269(8) . ?
O33 C36 1.259(9) . ?
O34 C34 1.285(8) . ?
O35 C34 1.253(8) . ?
O36 C20 1.274(9) . ?
O37 C20 1.242(8) . ?
O38 C19 1.403(9) . ?
O39 C22 1.276(10) . ?
O39 Na1 2.584(6) 2_664 ?
O40 C22 1.231(9) . ?
O41 C24 1.280(10) . ?
O42 C24 1.241(9) . ?
O44 Ni2 2.077(4) 2_665 ?
C1 C5 1.561(10) . ?
C1 C2 1.537(11) . ?
C1 C3 1.585(9) . ?
C3 C4 1.489(10) . ?
C5 C6 1.498(11) . ?
C7 C11 1.545(10) . ?
C7 C8 1.554(10) . ?
C7 C9 1.539(10) . ?
C9 C10 1.487(11) . ?
C11 C12 1.516(10) . ?
C13 C15 1.553(10) . ?
C13 C14 1.574(11) . ?
C13 C17 1.564(10) . ?
C15 C16 1.513(10) . ?
C17 C18 1.488(10) . ?
C19 C23 1.542(10) . ?
C19 C20 1.555(10) . ?
C19 C21 1.549(10) . ?
C21 C22 1.515(11) . ?
C23 C24 1.490(11) . ?
C25 C26 1.547(10) . ?
C25 C29 1.560(11) . ?
C25 C27 1.561(10) . ?
C27 C28 1.500(12) . ?
C29 C30 1.484(11) . ?
C31 C33 1.523(10) . ?
C31 C35 1.567(10) . ?
C31 C32 1.538(10) . ?
C33 C34 1.483(10) . ?
C35 C36 1.496(10) . ?
N1 C104 1.4847 . ?
N1 C103 1.4920 . ?
N1 C102 1.4971 . ?
N1 C101 1.5106 . ?
N2 C107 1.4096 . ?
N2 C108 1.4867 . ?
N2 C106 1.4892 . ?
N2 C105 1.5053 . ?
N3 C109 1.4623 . ?
N3 C112 1.4658 . ?
N3 C111 1.5055 . ?
N3 C110 1.5490 . ?
N4 C213 1.3863 . ?
N4 C113 1.3902 . ?
N4 C215 1.4078 . ?
N4 C216 1.5139 . ?
N4 C214 1.5152 . ?
N4 C115 1.5183 . ?
N4 C116 1.5710 . ?
N4 C114 1.5873 . ?
N5 C117 1.4323 . ?
N5 C119 1.4521 . ?
N5 C118 1.5294 . ?
N5 C120 1.6427 . ?
N6 C121 1.4598 . ?
N6 C124 1.4656 . ?
N6 C122 1.4807 . ?
N6 C123 1.5303 . ?
C121 C122 1.9696 2_755 ?
C122 C123 1.7321 2_755 ?
C122 C121 1.9696 2_755 ?
C123 C122 1.7321 2_755 ?
C123 O42W 1.8982 . ?
N7 C128 1.5101 . ?
N7 C127 1.5165 . ?
N7 C125 1.5445 . ?
N7 C126 1.6127 . ?
C126 C128 2.0073 . ?
N8 C129 1.4507 . ?
N8 C132 1.5054 . ?
N8 C130 1.5092 . ?
N8 C131 1.5140 . ?
C130 C132 1.9569 . ?
O39W O40W 1.1012 . ?

loop_
_geom_torsion_atom_site_label_1
_geom_torsion_atom_site_label_2
_geom_torsion_atom_site_label_3
_geom_torsion_atom_site_label_4
_geom_torsion
_geom_torsion_site_symmetry_1
_geom_torsion_site_symmetry_2
_geom_torsion_site_symmetry_3
_geom_torsion_site_symmetry_4
_geom_torsion_publ_flag
O44 Ni4 Ni5 O17 3.8(3) . . . . ?
O13 Ni4 Ni5 O17 116.5(2) . . . . ?
O10 Ni4 Ni5 O17 174.5(3) . . . . ?
O45 Ni4 Ni5 O17 -112.9(2) . . . . ?
O6H Ni4 Ni5 O17 -67.1(2) . . . . ?
O18 Ni4 Ni5 O17 49.2(2) . . . . ?
O44 Ni4 Ni5 O12H 127.0(2) . . . . ?
O13 Ni4 Ni5 O12H -120.3(2) . . . . ?
O10 Ni4 Ni5 O12H -62.3(2) . . . . ?
O45 Ni4 Ni5 O12H 10.3(2) . . . . ?
O6H Ni4 Ni5 O12H 56.1(2) . . . . ?
O18 Ni4 Ni5 O12H 172.4(2) . . . . ?
O44 Ni4 Ni5 O11 -116.1(3) . . . . ?
O13 Ni4 Ni5 O11 -3.4(3) . . . . ?
O10 Ni4 Ni5 O11 54.6(3) . . . . ?
O45 Ni4 Ni5 O11 127.2(2) . . . . ?
O6H Ni4 Ni5 O11 173.0(3) . . . . ?
O18 Ni4 Ni5 O11 -70.7(3) . . . . ?
O44 Ni4 Ni5 O18 -45.4(2) . . . . ?
O13 Ni4 Ni5 O18 67.3(2) . . . . ?
O10 Ni4 Ni5 O18 125.3(2) . . . . ?
O45 Ni4 Ni5 O18 -162.1(2) . . . . ?
O6H Ni4 Ni5 O18 -116.3(2) . . . . ?
O44 Ni4 Ni5 O10 -170.7(3) . . . . ?
O13 Ni4 Ni5 O10 -58.0(3) . . . . ?
O45 Ni4 Ni5 O10 72.6(2) . . . . ?
O6H Ni4 Ni5 O10 118.4(3) . . . . ?
O18 Ni4 Ni5 O10 -125.3(2) . . . . ?
O44 Ni4 Ni5 O6H 70.9(2) . . . . ?
O13 Ni4 Ni5 O6H -176.4(3) . . . . ?
O10 Ni4 Ni5 O6H -118.4(3) . . . . ?
O45 Ni4 Ni5 O6H -45.8(2) . . . . ?
O18 Ni4 Ni5 O6H 116.3(2) . . . . ?
O45 Ni3 Ni6 O31 115.4(2) . . . . ?
O1 Ni3 Ni6 O31 -112.2(2) . . . . ?
O3 Ni3 Ni6 O31 -179.1(2) . . . . ?
O43 Ni3 Ni6 O31 -3.9(2) . . . . ?
O6H Ni3 Ni6 O31 66.1(2) . . . . ?
O29 Ni3 Ni6 O31 -55.1(2) . . . . ?
O45 Ni3 Ni6 O12H -5.9(2) . . . . ?
O1 Ni3 Ni6 O12H 126.5(2) . . . . ?
O3 Ni3 Ni6 O12H 59.5(2) . . . . ?
O43 Ni3 Ni6 O12H -125.2(2) . . . . ?
O6H Ni3 Ni6 O12H -55.3(2) . . . . ?
O29 Ni3 Ni6 O12H -176.4(2) . . . . ?
O45 Ni3 Ni6 O32 -133.7(2) . . . . ?
O1 Ni3 Ni6 O32 -1.3(2) . . . . ?
O3 Ni3 Ni6 O32 -68.2(2) . . . . ?
O43 Ni3 Ni6 O32 107.0(2) . . . . ?
O6H Ni3 Ni6 O32 177.0(2) . . . . ?
O29 Ni3 Ni6 O32 55.8(2) . . . . ?
O45 Ni3 Ni6 O29 170.5(3) . . . . ?
O1 Ni3 Ni6 O29 -57.1(2) . . . . ?
O3 Ni3 Ni6 O29 -124.1(2) . . . . ?
O43 Ni3 Ni6 O29 51.2(3) . . . . ?
O6H Ni3 Ni6 O29 121.1(2) . . . . ?
O45 Ni3 Ni6 O3 -65.4(2) . . . . ?
O1 Ni3 Ni6 O3 66.9(2) . . . . ?
O43 Ni3 Ni6 O3 175.3(2) . . . . ?
O6H Ni3 Ni6 O3 -114.8(2) . . . . ?
O29 Ni3 Ni6 O3 124.1(2) . . . . ?
O45 Ni3 Ni6 O6H 49.3(2) . . . . ?
O1 Ni3 Ni6 O6H -178.3(2) . . . . ?
O3 Ni3 Ni6 O6H 114.8(2) . . . . ?
O43 Ni3 Ni6 O6H -69.9(2) . . . . ?
O29 Ni3 Ni6 O6H -121.1(2) . . . . ?
O45 Ni3 Ni6 Ni7 -31.77(18) . . . . ?
O1 Ni3 Ni6 Ni7 100.62(16) . . . . ?
O3 Ni3 Ni6 Ni7 33.67(16) . . . . ?
O43 Ni3 Ni6 Ni7 -151.05(18) . . . . ?
O6H Ni3 Ni6 Ni7 -81.11(15) . . . . ?
O29 Ni3 Ni6 Ni7 157.74(18) . . . . ?
O31 Ni6 Ni7 O8 28.4(4) . . . . ?
O12H Ni6 Ni7 O8 3.0(3) . . . . ?
O32 Ni6 Ni7 O8 -90.8(3) . . . . ?
O29 Ni6 Ni7 O8 170.5(3) . . . . ?
O3 Ni6 Ni7 O8 -175.5(3) . . . . ?
O6H Ni6 Ni7 O8 97.6(3) . . . . ?
Ni3 Ni6 Ni7 O8 148.2(2) . . . . ?
O31 Ni6 Ni7 O7 124.2(3) . . . . ?
O12H Ni6 Ni7 O7 98.9(3) . . . . ?
O32 Ni6 Ni7 O7 5.1(2) . . . . ?
O29 Ni6 Ni7 O7 -93.6(2) . . . . ?
O3 Ni6 Ni7 O7 -79.7(2) . . . . ?
O6H Ni6 Ni7 O7 -166.49(19) . . . . ?
Ni3 Ni6 Ni7 O7 -115.95(15) . . . . ?
O31 Ni6 Ni7 O4 -148.4(3) . . . . ?
O12H Ni6 Ni7 O4 -173.7(3) . . . . ?
O32 Ni6 Ni7 O4 92.5(3) . . . . ?
O29 Ni6 Ni7 O4 -6.2(3) . . . . ?
O3 Ni6 Ni7 O4 7.7(3) . . . . ?
O6H Ni6 Ni7 O4 -79.1(3) . . . . ?
Ni3 Ni6 Ni7 O4 -28.6(2) . . . . ?
O31 Ni6 Ni7 O3 -156.1(3) . . . . ?
O12H Ni6 Ni7 O3 178.6(3) . . . . ?
O32 Ni6 Ni7 O3 84.7(2) . . . . ?
O29 Ni6 Ni7 O3 -13.9(3) . . . . ?
O6H Ni6 Ni7 O3 -86.8(2) . . . . ?
Ni3 Ni6 Ni7 O3 -36.30(18) . . . . ?
O31 Ni6 Ni7 O12H 25.3(3) . . . . ?
O32 Ni6 Ni7 O12H -93.9(3) . . . . ?
O29 Ni6 Ni7 O12H 167.5(3) . . . . ?
O3 Ni6 Ni7 O12H -178.6(3) . . . . ?
O6H Ni6 Ni7 O12H 94.6(2) . . . . ?
Ni3 Ni6 Ni7 O12H 145.1(2) . . . . ?
O31 Ni6 Ni7 O10 -51.2(3) . . . . ?
O12H Ni6 Ni7 O10 -76.6(2) . . . . ?
O32 Ni6 Ni7 O10 -170.41(19) . . . . ?
O29 Ni6 Ni7 O10 90.9(2) . . . . ?
O3 Ni6 Ni7 O10 104.9(2) . . . . ?
O6H Ni6 Ni7 O10 18.04(18) . . . . ?
Ni3 Ni6 Ni7 O10 68.57(13) . . . . ?
O24 Ni9 Ni10 O38 167.0(3) . . . . ?
O26 Ni9 Ni10 O38 158.6(3) . . . . ?
O34 Ni9 Ni10 O38 -41.8(3) . . . . ?
O41 Ni9 Ni10 O38 62.8(2) . . . . ?
O21 Ni9 Ni10 O38 -98.7(2) . . . . ?
Ni11 Ni9 Ni10 O38 102.6(2) . . . . ?
O24 Ni9 Ni10 O39 -177.5(3) . . . . ?
O38 Ni9 Ni10 O39 15.5(3) . . . . ?
O26 Ni9 Ni10 O39 174.1(3) . . . . ?
O34 Ni9 Ni10 O39 -26.2(3) . . . . ?
O41 Ni9 Ni10 O39 78.3(2) . . . . ?
O21 Ni9 Ni10 O39 -83.2(2) . . . . ?
Ni11 Ni9 Ni10 O39 118.1(2) . . . . ?
O24 Ni9 Ni10 O36 89.8(3) . . . . ?
O38 Ni9 Ni10 O36 -77.2(2) . . . . ?
O26 Ni9 Ni10 O36 81.4(3) . . . . ?
O34 Ni9 Ni10 O36 -118.9(3) . . . . ?
O41 Ni9 Ni10 O36 -14.4(2) . . . . ?
O21 Ni9 Ni10 O36 -175.9(2) . . . . ?
Ni11 Ni9 Ni10 O36 25.44(18) . . . . ?
O24 Ni9 Ni10 O20 -91.9(3) . . . . ?
O38 Ni9 Ni10 O20 101.2(2) . . . . ?
O26 Ni9 Ni10 O20 -100.2(3) . . . . ?
O34 Ni9 Ni10 O20 59.4(3) . . . . ?
O41 Ni9 Ni10 O20 163.9(2) . . . . ?
O21 Ni9 Ni10 O20 2.5(2) . . . . ?
Ni11 Ni9 Ni10 O20 -156.23(17) . . . . ?
O24 Ni9 Ni10 O4W -10.5(3) . . . . ?
O38 Ni9 Ni10 O4W -177.4(3) . . . . ?
O26 Ni9 Ni10 O4W -18.8(3) . . . . ?
O34 Ni9 Ni10 O4W 140.8(3) . . . . ?
O41 Ni9 Ni10 O4W -114.7(3) . . . . ?
O21 Ni9 Ni10 O4W 83.9(2) . . . . ?
Ni11 Ni9 Ni10 O4W -74.8(2) . . . . ?
O24 Ni9 Ni10 O26 8.3(3) . . . . ?
O38 Ni9 Ni10 O26 -158.6(3) . . . . ?
O34 Ni9 Ni10 O26 159.6(3) . . . . ?
O41 Ni9 Ni10 O26 -95.9(3) . . . . ?
O21 Ni9 Ni10 O26 102.7(3) . . . . ?
Ni11 Ni9 Ni10 O26 -56.0(2) . . . . ?
O24 Ni9 Ni10 Na1 113.7(4) . . . . ?
O38 Ni9 Ni10 Na1 -53.3(4) . . . . ?
O26 Ni9 Ni10 Na1 105.4(4) . . . . ?
O34 Ni9 Ni10 Na1 -95.0(4) . . . . ?
O41 Ni9 Ni10 Na1 9.5(4) . . . . ?
O21 Ni9 Ni10 Na1 -151.9(4) . . . . ?
Ni11 Ni9 Ni10 Na1 49.4(4) . . . . ?
O24 Ni9 Ni10 Na1 -121.8(2) . . . 2_664 ?
O38 Ni9 Ni10 Na1 71.2(2) . . . 2_664 ?
O26 Ni9 Ni10 Na1 -130.1(2) . . . 2_664 ?
O34 Ni9 Ni10 Na1 29.5(2) . . . 2_664 ?
O41 Ni9 Ni10 Na1 134.00(18) . . . 2_664 ?
O21 Ni9 Ni10 Na1 -27.44(17) . . . 2_664 ?
Ni11 Ni9 Ni10 Na1 173.86(9) . . . 2_664 ?
O38 Ni9 Ni11 O24 167.9(3) . . . . ?
O26 Ni9 Ni11 O24 67.1(3) . . . . ?
O34 Ni9 Ni11 O24 -100.2(3) . . . . ?
O41 Ni9 Ni11 O24 162.6(3) . . . . ?
O21 Ni9 Ni11 O24 -43.6(3) . . . . ?
Ni10 Ni9 Ni11 O24 104.8(2) . . . . ?
O24 Ni9 Ni11 O27 -81.0(3) . . . . ?
O38 Ni9 Ni11 O27 86.9(3) . . . . ?
O26 Ni9 Ni11 O27 -13.9(2) . . . . ?
O34 Ni9 Ni11 O27 178.8(2) . . . . ?
O41 Ni9 Ni11 O27 81.6(3) . . . . ?
O21 Ni9 Ni11 O27 -124.6(3) . . . . ?
Ni10 Ni9 Ni11 O27 23.81(19) . . . . ?
O24 Ni9 Ni11 O5W -179.5(3) . . . . ?
O38 Ni9 Ni11 O5W -11.6(3) . . . . ?
O26 Ni9 Ni11 O5W -112.4(3) . . . . ?
O34 Ni9 Ni11 O5W 80.2(3) . . . . ?
O41 Ni9 Ni11 O5W -17.0(3) . . . . ?
O21 Ni9 Ni11 O5W 136.9(3) . . . . ?
Ni10 Ni9 Ni11 O5W -74.7(2) . . . . ?
O24 Ni9 Ni11 O22 9.2(3) . . . . ?
O38 Ni9 Ni11 O22 177.1(3) . . . . ?
O26 Ni9 Ni11 O22 76.3(3) . . . . ?
O34 Ni9 Ni11 O22 -91.0(3) . . . . ?
O41 Ni9 Ni11 O22 171.8(3) . . . . ?
O21 Ni9 Ni11 O22 -34.4(3) . . . . ?
Ni10 Ni9 Ni11 O22 114.1(2) . . . . ?
O24 Ni9 Ni11 O35 99.5(3) . . . . ?
O38 Ni9 Ni11 O35 -92.6(3) . . . . ?
O26 Ni9 Ni11 O35 166.6(2) . . . . ?
O34 Ni9 Ni11 O35 -0.8(2) . . . . ?
O41 Ni9 Ni11 O35 -98.0(3) . . . . ?
O21 Ni9 Ni11 O35 55.9(3) . . . . ?
Ni10 Ni9 Ni11 O35 -155.70(18) . . . . ?
O24 Ni9 Ni11 O41 -162.6(3) . . . . ?
O38 Ni9 Ni11 O41 5.3(3) . . . . ?
O26 Ni9 Ni11 O41 -95.5(3) . . . . ?
O34 Ni9 Ni11 O41 97.2(3) . . . . ?
O21 Ni9 Ni11 O41 153.9(3) . . . . ?
Ni10 Ni9 Ni11 O41 -57.7(2) . . . . ?
O38 Ni10 Na1 O7W -152.3(3) . . . . ?
O39 Ni10 Na1 O7W 176.7(3) . . . . ?
O36 Ni10 Na1 O7W -81.8(3) . . . . ?
O20 Ni10 Na1 O7W 100.1(3) . . . . ?
O4W Ni10 Na1 O7W 25.1(3) . . . . ?
O26 Ni10 Na1 O7W -11.6(3) . . . . ?
Ni9 Ni10 Na1 O7W -106.3(4) . . . . ?
Na1 Ni10 Na1 O7W 125.6(3) 2_664 . . . ?
O38 Ni10 Na1 O6W -68.5(3) . . . . ?
O39 Ni10 Na1 O6W -99.5(3) . . . . ?
O36 Ni10 Na1 O6W 2.0(3) . . . . ?
O20 Ni10 Na1 O6W -176.1(3) . . . . ?
O4W Ni10 Na1 O6W 108.9(3) . . . . ?
O26 Ni10 Na1 O6W 72.2(3) . . . . ?
Ni9 Ni10 Na1 O6W -22.5(5) . . . . ?
Na1 Ni10 Na1 O6W -150.6(3) 2_664 . . . ?
O38 Ni10 Na1 O39 31.0(3) . . . . ?
O36 Ni10 Na1 O39 101.4(3) . . . . ?
O20 Ni10 Na1 O39 -76.6(3) . . . . ?
O4W Ni10 Na1 O39 -151.6(3) . . . . ?
O26 Ni10 Na1 O39 171.7(3) . . . . ?
Ni9 Ni10 Na1 O39 77.0(4) . . . . ?
Na1 Ni10 Na1 O39 -51.2(2) 2_664 . . . ?
O38 Ni10 Na1 O20 51.9(3) . . . 2_664 ?
O39 Ni10 Na1 O20 20.9(3) . . . 2_664 ?
O36 Ni10 Na1 O20 122.3(3) . . . 2_664 ?
O20 Ni10 Na1 O20 -55.8(4) . . . 2_664 ?
O4W Ni10 Na1 O20 -130.8(3) . . . 2_664 ?
O26 Ni10 Na1 O20 -167.5(3) . . . 2_664 ?
Ni9 Ni10 Na1 O20 97.8(4) . . . 2_664 ?
Na1 Ni10 Na1 O20 -30.3(2) 2_664 . . 2_664 ?
O38 Ni10 Na1 O4W -177.4(2) . . . . ?
O39 Ni10 Na1 O4W 151.6(3) . . . . ?
O36 Ni10 Na1 O4W -107.0(2) . . . . ?
O20 Ni10 Na1 O4W 75.0(2) . . . . ?
O26 Ni10 Na1 O4W -36.7(3) . . . . ?
Ni9 Ni10 Na1 O4W -131.4(4) . . . . ?
Na1 Ni10 Na1 O4W 100.4(2) 2_664 . . . ?
O38 Ni10 Na1 O39 109.0(2) . . . 2_664 ?
O39 Ni10 Na1 O39 78.0(3) . . . 2_664 ?
O36 Ni10 Na1 O39 179.4(2) . . . 2_664 ?
O20 Ni10 Na1 O39 1.4(2) . . . 2_664 ?
O4W Ni10 Na1 O39 -73.6(2) . . . 2_664 ?
O26 Ni10 Na1 O39 -110.3(3) . . . 2_664 ?
Ni9 Ni10 Na1 O39 155.0(4) . . . 2_664 ?
Na1 Ni10 Na1 O39 26.83(13) 2_664 . . 2_664 ?
O38 Ni10 Na1 Ni10 82.2(2) . . . 2_664 ?
O39 Ni10 Na1 Ni10 51.2(2) . . . 2_664 ?
O36 Ni10 Na1 Ni10 152.6(2) . . . 2_664 ?
O20 Ni10 Na1 Ni10 -25.47(19) . . . 2_664 ?
O4W Ni10 Na1 Ni10 -100.4(2) . . . 2_664 ?
O26 Ni10 Na1 Ni10 -137.2(2) . . . 2_664 ?
Ni9 Ni10 Na1 Ni10 128.1(4) . . . 2_664 ?
Na1 Ni10 Na1 Ni10 0.0 2_664 . . 2_664 ?
O38 Ni10 Na1 Na1 82.2(2) . . . 2_664 ?
O39 Ni10 Na1 Na1 51.2(2) . . . 2_664 ?
O36 Ni10 Na1 Na1 152.6(2) . . . 2_664 ?
O20 Ni10 Na1 Na1 -25.47(19) . . . 2_664 ?
O4W Ni10 Na1 Na1 -100.4(2) . . . 2_664 ?
O26 Ni10 Na1 Na1 -137.2(2) . . . 2_664 ?
Ni9 Ni10 Na1 Na1 128.1(4) . . . 2_664 ?
O45 Ni3 O1 C4 123.3(5) . . . . ?
O3 Ni3 O1 C4 26.7(6) . . . . ?
O43 Ni3 O1 C4 -152.6(6) . . . . ?
O6H Ni3 O1 C4 -28.2(16) . . . . ?
O29 Ni3 O1 C4 -57.7(6) . . . . ?
Ni6 Ni3 O1 C4 -18.8(6) . . . . ?
O45 Ni3 O1 Ni2 -82.6(2) . . . . ?
O3 Ni3 O1 Ni2 -179.16(18) . . . . ?
O43 Ni3 O1 Ni2 1.49(17) . . . . ?
O6H Ni3 O1 Ni2 125.9(13) . . . . ?
O29 Ni3 O1 Ni2 96.44(19) . . . . ?
Ni6 Ni3 O1 Ni2 135.34(11) . . . . ?
O43 Ni2 O1 C4 151.0(6) . . . . ?
O44 Ni2 O1 C4 -128.4(6) 2_665 . . . ?
O1W Ni2 O1 C4 -31.1(6) . . . . ?
O2W Ni2 O1 C4 56.8(6) . . . . ?
O13 Ni2 O1 C4 -141(3) 2_665 . . . ?
O43 Ni2 O1 Ni3 -1.49(17) . . . . ?
O44 Ni2 O1 Ni3 79.1(2) 2_665 . . . ?
O1W Ni2 O1 Ni3 176.39(19) . . . . ?
O2W Ni2 O1 Ni3 -95.7(2) . . . . ?
O13 Ni2 O1 Ni3 66(3) 2_665 . . . ?
O45 Ni3 O3 C1 -98.5(4) . . . . ?
O1 Ni3 O3 C1 2.7(4) . . . . ?
O43 Ni3 O3 C1 12(3) . . . . ?
O6H Ni3 O3 C1 175.8(4) . . . . ?
O29 Ni3 O3 C1 91.3(4) . . . . ?
Ni6 Ni3 O3 C1 129.8(5) . . . . ?
O45 Ni3 O3 Ni7 46.2(3) . . . . ?
O1 Ni3 O3 Ni7 147.3(3) . . . . ?
O43 Ni3 O3 Ni7 157(2) . . . . ?
O6H Ni3 O3 Ni7 -39.5(3) . . . . ?
O29 Ni3 O3 Ni7 -124.0(3) . . . . ?
Ni6 Ni3 O3 Ni7 -85.5(3) . . . . ?
O45 Ni3 O3 Ni6 131.65(17) . . . . ?
O1 Ni3 O3 Ni6 -127.16(16) . . . . ?
O43 Ni3 O3 Ni6 -118(2) . . . . ?
O6H Ni3 O3 Ni6 45.97(15) . . . . ?
O29 Ni3 O3 Ni6 -38.47(16) . . . . ?
O8 Ni7 O3 C1 3(3) . . . . ?
O7 Ni7 O3 C1 -36.5(4) . . . . ?
O4 Ni7 O3 C1 55.1(4) . . . . ?
O12H Ni7 O3 C1 -129.5(4) . . . . ?
O10 Ni7 O3 C1 147.6(4) . . . . ?
Ni6 Ni7 O3 C1 -130.4(4) . . . . ?
O8 Ni7 O3 Ni3 -146(2) . . . . ?
O7 Ni7 O3 Ni3 174.7(3) . . . . ?
O4 Ni7 O3 Ni3 -93.8(3) . . . . ?
O12H Ni7 O3 Ni3 81.7(3) . . . . ?
O10 Ni7 O3 Ni3 -1.2(3) . . . . ?
Ni6 Ni7 O3 Ni3 80.7(3) . . . . ?
O8 Ni7 O3 Ni6 133(2) . . . . ?
O7 Ni7 O3 Ni6 93.94(19) . . . . ?
O4 Ni7 O3 Ni6 -174.5(2) . . . . ?
O12H Ni7 O3 Ni6 0.94(19) . . . . ?
O10 Ni7 O3 Ni6 -81.98(19) . . . . ?
O31 Ni6 O3 C1 -119.5(7) . . . . ?
O12H Ni6 O3 C1 109.2(5) . . . . ?
O32 Ni6 O3 C1 5.7(5) . . . . ?
O29 Ni6 O3 C1 -80.8(5) . . . . ?
O6H Ni6 O3 C1 -166.9(5) . . . . ?
Ni3 Ni6 O3 C1 -122.0(5) . . . . ?
Ni7 Ni6 O3 C1 110.2(5) . . . . ?
O31 Ni6 O3 Ni3 2.6(7) . . . . ?
O12H Ni6 O3 Ni3 -128.78(18) . . . . ?
O32 Ni6 O3 Ni3 127.72(17) . . . . ?
O29 Ni6 O3 Ni3 41.21(17) . . . . ?
O6H Ni6 O3 Ni3 -44.85(15) . . . . ?
Ni7 Ni6 O3 Ni3 -127.8(2) . . . . ?
O31 Ni6 O3 Ni7 130.4(6) . . . . ?
O12H Ni6 O3 Ni7 -0.98(19) . . . . ?
O32 Ni6 O3 Ni7 -104.48(19) . . . . ?
O29 Ni6 O3 Ni7 169.0(2) . . . . ?
O6H Ni6 O3 Ni7 82.95(18) . . . . ?
Ni3 Ni6 O3 Ni7 127.8(2) . . . . ?
O8 Ni7 O4 C6 167.4(8) . . . . ?
O7 Ni7 O4 C6 69.9(8) . . . . ?
O3 Ni7 O4 C6 -9.4(8) . . . . ?
O12H Ni7 O4 C6 -60(2) . . . . ?
O10 Ni7 O4 C6 -112.5(8) . . . . ?
Ni6 Ni7 O4 C6 -14.8(9) . . . . ?
O44 Ni4 O6H Ni3 79.3(2) . . . . ?
O13 Ni4 O6H Ni3 -113(2) . . . . ?
O10 Ni4 O6H Ni3 -106.9(2) . . . . ?
O45 Ni4 O6H Ni3 -3.50(18) . . . . ?
O18 Ni4 O6H Ni3 170.5(2) . . . . ?
Ni5 Ni4 O6H Ni3 -148.2(2) . . . . ?
O44 Ni4 O6H Ni6 152.4(4) . . . . ?
O13 Ni4 O6H Ni6 -40(3) . . . . ?
O10 Ni4 O6H Ni6 -33.9(4) . . . . ?
O45 Ni4 O6H Ni6 69.5(4) . . . . ?
O18 Ni4 O6H Ni6 -116.5(4) . . . . ?
Ni5 Ni4 O6H Ni6 -75.1(4) . . . . ?
O44 Ni4 O6H Ni5 -132.49(17) . . . . ?
O13 Ni4 O6H Ni5 35(2) . . . . ?
O10 Ni4 O6H Ni5 41.27(17) . . . . ?
O45 Ni4 O6H Ni5 144.67(17) . . . . ?
O18 Ni4 O6H Ni5 -41.33(16) . . . . ?
O45 Ni3 O6H Ni4 3.54(19) . . . . ?
O1 Ni3 O6H Ni4 155.5(13) . . . . ?
O3 Ni3 O6H Ni4 99.94(18) . . . . ?
O43 Ni3 O6H Ni4 -81.20(18) . . . . ?
O29 Ni3 O6H Ni4 -174.8(2) . . . . ?
Ni6 Ni3 O6H Ni4 145.1(2) . . . . ?
O45 Ni3 O6H Ni6 -141.60(17) . . . . ?
O1 Ni3 O6H Ni6 10.4(14) . . . . ?
O3 Ni3 O6H Ni6 -45.20(15) . . . . ?
O43 Ni3 O6H Ni6 133.66(15) . . . . ?
O29 Ni3 O6H Ni6 40.06(15) . . . . ?
O45 Ni3 O6H Ni5 -71.0(4) . . . . ?
O1 Ni3 O6H Ni5 81.0(14) . . . . ?
O3 Ni3 O6H Ni5 25.4(4) . . . . ?
O43 Ni3 O6H Ni5 -155.7(4) . . . . ?
O29 Ni3 O6H Ni5 110.7(4) . . . . ?
Ni6 Ni3 O6H Ni5 70.6(4) . . . . ?
O31 Ni6 O6H Ni4 158.9(4) . . . . ?
O12H Ni6 O6H Ni4 54.6(4) . . . . ?
O32 Ni6 O6H Ni4 -94.6(13) . . . . ?
O29 Ni6 O6H Ni4 -119.9(4) . . . . ?
O3 Ni6 O6H Ni4 -33.9(4) . . . . ?
Ni3 Ni6 O6H Ni4 -77.0(4) . . . . ?
Ni7 Ni6 O6H Ni4 10.9(4) . . . . ?
O31 Ni6 O6H Ni3 -124.05(17) . . . . ?
O12H Ni6 O6H Ni3 131.62(17) . . . . ?
O32 Ni6 O6H Ni3 -17.6(13) . . . . ?
O29 Ni6 O6H Ni3 -42.90(16) . . . . ?
O3 Ni6 O6H Ni3 43.14(15) . . . . ?
Ni7 Ni6 O6H Ni3 87.91(11) . . . . ?
O31 Ni6 O6H Ni5 86.55(18) . . . . ?
O12H Ni6 O6H Ni5 -17.78(17) . . . . ?
O32 Ni6 O6H Ni5 -167.0(12) . . . . ?
O29 Ni6 O6H Ni5 167.71(19) . . . . ?
O3 Ni6 O6H Ni5 -106.26(17) . . . . ?
Ni3 Ni6 O6H Ni5 -149.4(2) . . . . ?
Ni7 Ni6 O6H Ni5 -61.49(11) . . . . ?
O17 Ni5 O6H Ni4 133.52(18) . . . . ?
O12H Ni5 O6H Ni4 -127.96(18) . . . . ?
O11 Ni5 O6H Ni4 -30.1(11) . . . . ?
O18 Ni5 O6H Ni4 44.18(17) . . . . ?
O10 Ni5 O6H Ni4 -40.84(18) . . . . ?
O17 Ni5 O6H Ni3 -148.8(4) . . . . ?
O12H Ni5 O6H Ni3 -50.2(4) . . . . ?
O11 Ni5 O6H Ni3 47.6(12) . . . . ?
O18 Ni5 O6H Ni3 121.9(4) . . . . ?
O10 Ni5 O6H Ni3 36.9(4) . . . . ?
Ni4 Ni5 O6H Ni3 77.7(4) . . . . ?
O17 Ni5 O6H Ni6 -81.0(2) . . . . ?
O12H Ni5 O6H Ni6 17.51(16) . . . . ?
O11 Ni5 O6H Ni6 115.4(10) . . . . ?
O18 Ni5 O6H Ni6 -170.35(19) . . . . ?
O10 Ni5 O6H Ni6 104.6(2) . . . . ?
Ni4 Ni5 O6H Ni6 145.5(2) . . . . ?
O8 Ni7 O7 C2 -152.2(5) . . . . ?
O4 Ni7 O7 C2 -64.6(5) . . . . ?
O3 Ni7 O7 C2 25.2(5) . . . . ?
O12H Ni7 O7 C2 110.9(5) . . . . ?
O10 Ni7 O7 C2 146(2) . . . . ?
Ni6 Ni7 O7 C2 70.1(5) . . . . ?
O7 Ni7 O8 C8 159.5(5) . . . . ?
O4 Ni7 O8 C8 68.3(6) . . . . ?
O3 Ni7 O8 C8 120(2) . . . . ?
O12H Ni7 O8 C8 -107.4(5) . . . . ?
O10 Ni7 O8 C8 -24.7(5) . . . . ?
Ni6 Ni7 O8 C8 -109.4(5) . . . . ?
O44 Ni4 O10 C7 -43.8(16) . . . . ?
O13 Ni4 O10 C7 12.9(5) . . . . ?
O45 Ni4 O10 C7 109.6(5) . . . . ?
O6H Ni4 O10 C7 -166.6(5) . . . . ?
O18 Ni4 O10 C7 -85.5(5) . . . . ?
Ni5 Ni4 O10 C7 -122.3(5) . . . . ?
O44 Ni4 O10 Ni5 78.5(14) . . . . ?
O13 Ni4 O10 Ni5 135.19(19) . . . . ?
O45 Ni4 O10 Ni5 -128.08(17) . . . . ?
O6H Ni4 O10 Ni5 -44.23(18) . . . . ?
O18 Ni4 O10 Ni5 36.78(16) . . . . ?
O44 Ni4 O10 Ni7 170.6(13) . . . . ?
O13 Ni4 O10 Ni7 -132.7(3) . . . . ?
O45 Ni4 O10 Ni7 -36.0(3) . . . . ?
O6H Ni4 O10 Ni7 47.9(3) . . . . ?
O18 Ni4 O10 Ni7 128.9(3) . . . . ?
Ni5 Ni4 O10 Ni7 92.1(2) . . . . ?
O17 Ni5 O10 C7 72(2) . . . . ?
O12H Ni5 O10 C7 -114.8(5) . . . . ?
O11 Ni5 O10 C7 -14.4(5) . . . . ?
O18 Ni5 O10 C7 82.7(5) . . . . ?
O6H Ni5 O10 C7 163.4(5) . . . . ?
Ni4 Ni5 O10 C7 121.7(5) . . . . ?
O17 Ni5 O10 Ni4 -50(2) . . . . ?
O12H Ni5 O10 Ni4 123.53(18) . . . . ?
O11 Ni5 O10 Ni4 -136.0(2) . . . . ?
O18 Ni5 O10 Ni4 -38.94(18) . . . . ?
O6H Ni5 O10 Ni4 41.74(16) . . . . ?
O17 Ni5 O10 Ni7 -171.9(19) . . . . ?
O12H Ni5 O10 Ni7 1.81(18) . . . . ?
O11 Ni5 O10 Ni7 102.2(2) . . . . ?
O18 Ni5 O10 Ni7 -160.66(19) . . . . ?
O6H Ni5 O10 Ni7 -79.98(18) . . . . ?
Ni4 Ni5 O10 Ni7 -121.7(2) . . . . ?
O8 Ni7 O10 C7 25.0(4) . . . . ?
O7 Ni7 O10 C7 87(2) . . . . ?
O4 Ni7 O10 C7 -62.0(4) . . . . ?
O3 Ni7 O10 C7 -152.6(4) . . . . ?
O12H Ni7 O10 C7 122.7(4) . . . . ?
Ni6 Ni7 O10 C7 163.0(4) . . . . ?
O8 Ni7 O10 Ni4 173.3(3) . . . . ?
O7 Ni7 O10 Ni4 -125(2) . . . . ?
O4 Ni7 O10 Ni4 86.4(3) . . . . ?
O3 Ni7 O10 Ni4 -4.2(3) . . . . ?
O12H Ni7 O10 Ni4 -88.9(3) . . . . ?
Ni6 Ni7 O10 Ni4 -48.7(2) . . . . ?
O8 Ni7 O10 Ni5 -99.5(2) . . . . ?
O7 Ni7 O10 Ni5 -38(2) . . . . ?
O4 Ni7 O10 Ni5 173.49(19) . . . . ?
O3 Ni7 O10 Ni5 82.89(19) . . . . ?
O12H Ni7 O10 Ni5 -1.78(18) . . . . ?
Ni6 Ni7 O10 Ni5 38.47(14) . . . . ?
O17 Ni5 O11 C12 -130.5(6) . . . . ?
O12H Ni5 O11 C12 129.3(6) . . . . ?
O18 Ni5 O11 C12 -39.1(6) . . . . ?
O10 Ni5 O11 C12 44.0(6) . . . . ?
O6H Ni5 O11 C12 33.4(14) . . . . ?
Ni4 Ni5 O11 C12 7.6(7) . . . . ?
O31 Ni6 O12H Ni5 -68.2(2) . . . . ?
O32 Ni6 O12H Ni5 -164.59(19) . . . . ?
O29 Ni6 O12H Ni5 45.7(10) . . . . ?
O3 Ni6 O12H Ni5 98.33(19) . . . . ?
O6H Ni6 O12H Ni5 19.85(18) . . . . ?
Ni3 Ni6 O12H Ni5 58.83(19) . . . . ?
Ni7 Ni6 O12H Ni5 97.4(2) . . . . ?
O31 Ni6 O12H Ni7 -165.54(19) . . . . ?
O32 Ni6 O12H Ni7 98.1(2) . . . . ?
O29 Ni6 O12H Ni7 -51.6(10) . . . . ?
O3 Ni6 O12H Ni7 1.0(2) . . . . ?
O6H Ni6 O12H Ni7 -77.50(19) . . . . ?
Ni3 Ni6 O12H Ni7 -38.5(2) . . . . ?
O17 Ni5 O12H Ni6 81.2(2) . . . . ?
O11 Ni5 O12H Ni6 172.62(19) . . . . ?
O18 Ni5 O12H Ni6 -41.5(6) . . . . ?
O10 Ni5 O12H Ni6 -98.20(19) . . . . ?
O6H Ni5 O12H Ni6 -19.41(17) . . . . ?
Ni4 Ni5 O12H Ni6 -57.92(18) . . . . ?
O17 Ni5 O12H Ni7 177.55(18) . . . . ?
O11 Ni5 O12H Ni7 -91.0(2) . . . . ?
O18 Ni5 O12H Ni7 54.9(6) . . . . ?
O10 Ni5 O12H Ni7 -1.83(18) . . . . ?
O6H Ni5 O12H Ni7 76.96(18) . . . . ?
Ni4 Ni5 O12H Ni7 38.45(18) . . . . ?
O8 Ni7 O12H Ni6 -177.9(2) . . . . ?
O7 Ni7 O12H Ni6 -80.1(2) . . . . ?
O4 Ni7 O12H Ni6 49(2) . . . . ?
O3 Ni7 O12H Ni6 -1.0(2) . . . . ?
O10 Ni7 O12H Ni6 102.6(2) . . . . ?
O8 Ni7 O12H Ni5 81.3(2) . . . . ?
O7 Ni7 O12H Ni5 179.11(19) . . . . ?
O4 Ni7 O12H Ni5 -51(2) . . . . ?
O3 Ni7 O12H Ni5 -101.8(2) . . . . ?
O10 Ni7 O12H Ni5 1.83(18) . . . . ?
Ni6 Ni7 O12H Ni5 -100.8(2) . . . . ?
O44 Ni4 O13 C10 -168.2(6) . . . . ?
O10 Ni4 O13 C10 17.9(6) . . . . ?
O45 Ni4 O13 C10 -85.1(6) . . . . ?
O6H Ni4 O13 C10 24(3) . . . . ?
O18 Ni4 O13 C10 99.6(6) . . . . ?
Ni5 Ni4 O13 C10 57.0(6) . . . . ?
O44 Ni4 O13 Ni2 -0.7(2) . . . 2_665 ?
O10 Ni4 O13 Ni2 -174.6(2) . . . 2_665 ?
O45 Ni4 O13 Ni2 82.4(2) . . . 2_665 ?
O6H Ni4 O13 Ni2 -168(2) . . . 2_665 ?
O18 Ni4 O13 Ni2 -92.9(2) . . . 2_665 ?
Ni5 Ni4 O13 Ni2 -135.50(12) . . . 2_665 ?
O31 Ni8 O15 C14 -137.3(4) . . . . ?
O17 Ni8 O15 C14 -36.4(4) . . . . ?
O34 Ni8 O15 C14 131.1(5) . . . . ?
O3W Ni8 O15 C14 10.6(9) . . . . ?
O21 Ni8 O15 C14 55.5(5) . . . . ?
O31 Ni8 O17 C13 138.3(4) . . . . ?
O34 Ni8 O17 C13 -31.9(11) . . . . ?
O15 Ni8 O17 C13 40.9(4) . . . . ?
O3W Ni8 O17 C13 -128.1(4) . . . . ?
O21 Ni8 O17 C13 -42.0(4) . . . . ?
O31 Ni8 O17 Ni5 -14.3(3) . . . . ?
O34 Ni8 O17 Ni5 175.5(7) . . . . ?
O15 Ni8 O17 Ni5 -111.7(3) . . . . ?
O3W Ni8 O17 Ni5 79.3(3) . . . . ?
O21 Ni8 O17 Ni5 165.4(3) . . . . ?
O12H Ni5 O17 C13 174.2(5) . . . . ?
O11 Ni5 O17 C13 73.7(5) . . . . ?
O18 Ni5 O17 C13 -23.3(5) . . . . ?
O10 Ni5 O17 C13 -12(2) . . . . ?
O6H Ni5 O17 C13 -102.9(5) . . . . ?
Ni4 Ni5 O17 C13 -58.7(5) . . . . ?
O12H Ni5 O17 Ni8 -38.0(3) . . . . ?
O11 Ni5 O17 Ni8 -138.5(3) . . . . ?
O18 Ni5 O17 Ni8 124.5(3) . . . . ?
O10 Ni5 O17 Ni8 135.6(18) . . . . ?
O6H Ni5 O17 Ni8 44.9(3) . . . . ?
Ni4 Ni5 O17 Ni8 89.1(3) . . . . ?
O17 Ni5 O18 C16 21.8(5) . . . . ?
O12H Ni5 O18 C16 145.8(6) . . . . ?
O11 Ni5 O18 C16 -67.9(6) . . . . ?
O10 Ni5 O18 C16 -157.1(6) . . . . ?
O6H Ni5 O18 C16 123.6(5) . . . . ?
Ni4 Ni5 O18 C16 166.2(6) . . . . ?
O17 Ni5 O18 Ni4 -144.32(17) . . . . ?
O12H Ni5 O18 Ni4 -20.3(6) . . . . ?
O11 Ni5 O18 Ni4 125.92(17) . . . . ?
O10 Ni5 O18 Ni4 36.76(16) . . . . ?
O6H Ni5 O18 Ni4 -42.50(15) . . . . ?
O44 Ni4 O18 C16 -12.3(8) . . . . ?
O13 Ni4 O18 C16 71.5(8) . . . . ?
O10 Ni4 O18 C16 162.9(8) . . . . ?
O45 Ni4 O18 C16 -90.6(11) . . . . ?
O6H Ni4 O18 C16 -113.6(8) . . . . ?
Ni5 Ni4 O18 C16 -159.3(9) . . . . ?
O44 Ni4 O18 Ni5 147.02(17) . . . . ?
O13 Ni4 O18 Ni5 -129.26(18) . . . . ?
O10 Ni4 O18 Ni5 -37.82(16) . . . . ?
O45 Ni4 O18 Ni5 68.7(8) . . . . ?
O6H Ni4 O18 Ni5 45.65(16) . . . . ?
O38 Ni10 O20 C18 39.6(6) . . . . ?
O39 Ni10 O20 C18 127.7(6) . . . . ?
O36 Ni10 O20 C18 27(4) . . . . ?
O4W Ni10 O20 C18 -138.6(6) . . . . ?
O26 Ni10 O20 C18 -44.4(6) . . . . ?
Ni9 Ni10 O20 C18 -2.0(6) . . . . ?
Na1 Ni10 O20 C18 173.6(5) . . . . ?
Na1 Ni10 O20 C18 138.8(7) 2_664 . . . ?
O38 Ni10 O20 Na1 -99.1(2) . . . 2_664 ?
O39 Ni10 O20 Na1 -11.0(2) . . . 2_664 ?
O36 Ni10 O20 Na1 -112(4) . . . 2_664 ?
O4W Ni10 O20 Na1 82.7(2) . . . 2_664 ?
O26 Ni10 O20 Na1 176.8(2) . . . 2_664 ?
Ni9 Ni10 O20 Na1 -140.79(18) . . . 2_664 ?
Na1 Ni10 O20 Na1 34.8(2) . . . 2_664 ?
O24 Ni9 O21 C18 127.8(6) . . . . ?
O38 Ni9 O21 C18 -46.5(6) . . . . ?
O26 Ni9 O21 C18 38.3(7) . . . . ?
O34 Ni9 O21 C18 -146.8(7) . . . . ?
O41 Ni9 O21 C18 -112.2(8) . . . . ?
Ni11 Ni9 O21 C18 156.3(5) . . . . ?
Ni10 Ni9 O21 C18 -4.5(6) . . . . ?
O24 Ni9 O21 Ni8 -101.5(2) . . . . ?
O38 Ni9 O21 Ni8 84.3(2) . . . . ?
O26 Ni9 O21 Ni8 169.0(2) . . . . ?
O34 Ni9 O21 Ni8 -16.08(19) . . . . ?
O41 Ni9 O21 Ni8 18.6(7) . . . . ?
Ni11 Ni9 O21 Ni8 -73.0(3) . . . . ?
Ni10 Ni9 O21 Ni8 126.24(18) . . . . ?
O31 Ni8 O21 C18 154.0(9) . . . . ?
O17 Ni8 O21 C18 -24.6(5) . . . . ?
O34 Ni8 O21 C18 157.7(5) . . . . ?
O15 Ni8 O21 C18 -104.2(5) . . . . ?
O3W Ni8 O21 C18 65.2(5) . . . . ?
O31 Ni8 O21 Ni9 12.8(10) . . . . ?
O17 Ni8 O21 Ni9 -165.9(2) . . . . ?
O34 Ni8 O21 Ni9 16.4(2) . . . . ?
O15 Ni8 O21 Ni9 114.6(2) . . . . ?
O3W Ni8 O21 Ni9 -76.0(2) . . . . ?
O24 Ni11 O22 C28 -25.6(6) . . . . ?
O27 Ni11 O22 C28 58.6(6) . . . . ?
O5W Ni11 O22 C28 154.4(6) . . . . ?
O35 Ni11 O22 C28 -115.5(6) . . . . ?
O41 Ni11 O22 C28 16.8(19) . . . . ?
Ni9 Ni11 O22 C28 -31.9(7) . . . . ?
O27 Ni11 O24 C25 -27.0(4) . . . . ?
O5W Ni11 O24 C25 -117(4) . . . . ?
O22 Ni11 O24 C25 63.2(4) . . . . ?
O35 Ni11 O24 C25 158.8(4) . . . . ?
O41 Ni11 O24 C25 -111.6(4) . . . . ?
Ni9 Ni11 O24 C25 -123.9(5) . . . . ?
O27 Ni11 O24 Ni9 96.9(2) . . . . ?
O5W Ni11 O24 Ni9 7(5) . . . . ?
O22 Ni11 O24 Ni9 -173.0(2) . . . . ?
O35 Ni11 O24 Ni9 -77.3(2) . . . . ?
O41 Ni11 O24 Ni9 12.2(2) . . . . ?
O38 Ni9 O24 C25 46.4(15) . . . . ?
O26 Ni9 O24 C25 -9.5(5) . . . . ?
O34 Ni9 O24 C25 -175.2(5) . . . . ?
O41 Ni9 O24 C25 97.6(5) . . . . ?
O21 Ni9 O24 C25 -98.3(5) . . . . ?
Ni11 Ni9 O24 C25 110.1(5) . . . . ?
Ni10 Ni9 O24 C25 -15.3(6) . . . . ?
O38 Ni9 O24 Ni11 -63.7(13) . . . . ?
O26 Ni9 O24 Ni11 -119.6(2) . . . . ?
O34 Ni9 O24 Ni11 74.7(2) . . . . ?
O41 Ni9 O24 Ni11 -12.5(2) . . . . ?
O21 Ni9 O24 Ni11 151.58(19) . . . . ?
Ni10 Ni9 O24 Ni11 -125.38(16) . . . . ?
O24 Ni9 O26 C30 -29.3(5) . . . . ?
O38 Ni9 O26 C30 159.0(5) . . . . ?
O34 Ni9 O26 C30 52.5(10) . . . . ?
O41 Ni9 O26 C30 -116.3(5) . . . . ?
O21 Ni9 O26 C30 73.1(5) . . . . ?
Ni11 Ni9 O26 C30 -67.8(5) . . . . ?
Ni10 Ni9 O26 C30 144.7(6) . . . . ?
O24 Ni9 O26 Ni10 -174.0(2) . . . . ?
O38 Ni9 O26 Ni10 14.29(19) . . . . ?
O34 Ni9 O26 Ni10 -92.1(8) . . . . ?
O41 Ni9 O26 Ni10 99.0(2) . . . . ?
O21 Ni9 O26 Ni10 -71.6(2) . . . . ?
Ni11 Ni9 O26 Ni10 147.54(11) . . . . ?
O38 Ni10 O26 C30 -158.4(6) . . . . ?
O39 Ni10 O26 C30 -176.4(12) . . . . ?
O36 Ni10 O26 C30 117.6(6) . . . . ?
O20 Ni10 O26 C30 -65.7(6) . . . . ?
O4W Ni10 O26 C30 23.0(6) . . . . ?
Ni9 Ni10 O26 C30 -144.0(7) . . . . ?
Na1 Ni10 O26 C30 50.4(7) . . . . ?
Na1 Ni10 O26 C30 -62.5(6) 2_664 . . . ?
O38 Ni10 O26 Ni9 -14.36(19) . . . . ?
O39 Ni10 O26 Ni9 -32.4(14) . . . . ?
O36 Ni10 O26 Ni9 -98.4(2) . . . . ?
O20 Ni10 O26 Ni9 78.3(2) . . . . ?
O4W Ni10 O26 Ni9 167.01(19) . . . . ?
Na1 Ni10 O26 Ni9 -165.61(12) . . . . ?
Na1 Ni10 O26 Ni9 81.6(3) 2_664 . . . ?
O24 Ni11 O27 C26 15.9(5) . . . . ?
O5W Ni11 O27 C26 -167.0(5) . . . . ?
O22 Ni11 O27 C26 -71.8(5) . . . . ?
O35 Ni11 O27 C26 61.9(19) . . . . ?
O41 Ni11 O27 C26 103.0(5) . . . . ?
Ni9 Ni11 O27 C26 58.4(5) . . . . ?
O31 Ni6 O29 C32 -13.7(5) . . . . ?
O12H Ni6 O29 C32 -130.0(9) . . . . ?
O32 Ni6 O29 C32 79.5(5) . . . . ?
O3 Ni6 O29 C32 177.3(5) . . . . ?
O6H Ni6 O29 C32 -104.2(5) . . . . ?
Ni3 Ni6 O29 C32 -144.9(6) . . . . ?
Ni7 Ni6 O29 C32 -173.1(4) . . . . ?
O31 Ni6 O29 Ni3 131.24(19) . . . . ?
O12H Ni6 O29 Ni3 15.0(10) . . . . ?
O32 Ni6 O29 Ni3 -135.61(19) . . . . ?
O3 Ni6 O29 Ni3 -37.80(16) . . . . ?
O6H Ni6 O29 Ni3 40.78(16) . . . . ?
Ni7 Ni6 O29 Ni3 -28.2(2) . . . . ?
O45 Ni3 O29 C32 61.1(14) . . . . ?
O1 Ni3 O29 C32 -113.3(8) . . . . ?
O3 Ni3 O29 C32 153.4(8) . . . . ?
O43 Ni3 O29 C32 -30.6(8) . . . . ?
O6H Ni3 O29 C32 70.8(8) . . . . ?
Ni6 Ni3 O29 C32 113.3(8) . . . . ?
O45 Ni3 O29 Ni6 -52.2(11) . . . . ?
O1 Ni3 O29 Ni6 133.42(19) . . . . ?
O3 Ni3 O29 Ni6 40.10(17) . . . . ?
O43 Ni3 O29 Ni6 -143.87(18) . . . . ?
O6H Ni3 O29 Ni6 -42.47(17) . . . . ?
O12H Ni6 O31 C31 -159.5(4) . . . . ?
O32 Ni6 O31 C31 -54.6(4) . . . . ?
O29 Ni6 O31 C31 32.1(4) . . . . ?
O3 Ni6 O31 C31 71.1(8) . . . . ?
O6H Ni6 O31 C31 117.3(4) . . . . ?
Ni3 Ni6 O31 C31 73.2(4) . . . . ?
Ni7 Ni6 O31 C31 -177.2(3) . . . . ?
O12H Ni6 O31 Ni8 9.7(4) . . . . ?
O32 Ni6 O31 Ni8 114.6(3) . . . . ?
O29 Ni6 O31 Ni8 -158.7(3) . . . . ?
O3 Ni6 O31 Ni8 -119.7(6) . . . . ?
O6H Ni6 O31 Ni8 -73.5(3) . . . . ?
Ni3 Ni6 O31 Ni8 -117.6(3) . . . . ?
Ni7 Ni6 O31 Ni8 -8.0(5) . . . . ?
O17 Ni8 O31 C31 -160.8(5) . . . . ?
O34 Ni8 O31 C31 17.0(5) . . . . ?
O15 Ni8 O31 C31 -79.5(5) . . . . ?
O3W Ni8 O31 C31 108.5(5) . . . . ?
O21 Ni8 O31 C31 20.6(12) . . . . ?
O17 Ni8 O31 Ni6 31.5(4) . . . . ?
O34 Ni8 O31 Ni6 -150.7(3) . . . . ?
O15 Ni8 O31 Ni6 112.8(3) . . . . ?
O3W Ni8 O31 Ni6 -59.2(3) . . . . ?
O21 Ni8 O31 Ni6 -147.1(8) . . . . ?
O31 Ni6 O32 C36 35.2(6) . . . . ?
O12H Ni6 O32 C36 140.5(5) . . . . ?
O29 Ni6 O32 C36 -45.8(6) . . . . ?
O3 Ni6 O32 C36 -130.5(5) . . . . ?
O6H Ni6 O32 C36 -71.1(15) . . . . ?
Ni3 Ni6 O32 C36 -86.9(5) . . . . ?
Ni7 Ni6 O32 C36 -174.5(5) . . . . ?
O31 Ni8 O34 C34 -40.7(6) . . . . ?
O17 Ni8 O34 C34 129.7(9) . . . . ?
O15 Ni8 O34 C34 58.8(6) . . . . ?
O3W Ni8 O34 C34 -134.2(6) . . . . ?
O21 Ni8 O34 C34 140.1(6) . . . . ?
O31 Ni8 O34 Ni9 162.4(2) . . . . ?
O17 Ni8 O34 Ni9 -27.1(10) . . . . ?
O15 Ni8 O34 Ni9 -98.1(2) . . . . ?
O3W Ni8 O34 Ni9 68.9(2) . . . . ?
O21 Ni8 O34 Ni9 -16.8(2) . . . . ?
O24 Ni9 O34 C34 -34.4(6) . . . . ?
O38 Ni9 O34 C34 138.9(6) . . . . ?
O26 Ni9 O34 C34 -116.5(9) . . . . ?
O41 Ni9 O34 C34 52.9(6) . . . . ?
O21 Ni9 O34 C34 -137.5(6) . . . . ?
Ni11 Ni9 O34 C34 7.3(6) . . . . ?
Ni10 Ni9 O34 C34 166.0(5) . . . . ?
O24 Ni9 O34 Ni8 120.5(2) . . . . ?
O38 Ni9 O34 Ni8 -66.2(2) . . . . ?
O26 Ni9 O34 Ni8 38.4(9) . . . . ?
O41 Ni9 O34 Ni8 -152.3(2) . . . . ?
O21 Ni9 O34 Ni8 17.3(2) . . . . ?
Ni11 Ni9 O34 Ni8 162.1(2) . . . . ?
Ni10 Ni9 O34 Ni8 -39.2(3) . . . . ?
O24 Ni11 O35 C34 37.0(7) . . . . ?
O27 Ni11 O35 C34 -9(2) . . . . ?
O5W Ni11 O35 C34 -140.2(7) . . . . ?
O22 Ni11 O35 C34 124.7(7) . . . . ?
O41 Ni11 O35 C34 -49.6(7) . . . . ?
Ni9 Ni11 O35 C34 -5.2(6) . . . . ?
O38 Ni10 O36 C20 8.9(5) . . . . ?
O39 Ni10 O36 C20 -79.2(5) . . . . ?
O20 Ni10 O36 C20 21(4) . . . . ?
O4W Ni10 O36 C20 -172.9(5) . . . . ?
O26 Ni10 O36 C20 93.1(5) . . . . ?
Ni9 Ni10 O36 C20 50.5(5) . . . . ?
Na1 Ni10 O36 C20 -125.5(5) . . . . ?
Na1 Ni10 O36 C20 -86.8(5) 2_664 . . . ?
O39 Ni10 O38 C19 64.0(4) . . . . ?
O36 Ni10 O38 C19 -26.3(4) . . . . ?
O20 Ni10 O38 C19 154.5(4) . . . . ?
O4W Ni10 O38 C19 -77(6) . . . . ?
O26 Ni10 O38 C19 -113.4(4) . . . . ?
Ni9 Ni10 O38 C19 -127.9(5) . . . . ?
Na1 Ni10 O38 C19 41.6(5) . . . . ?
Na1 Ni10 O38 C19 110.2(4) 2_664 . . . ?
O39 Ni10 O38 Ni9 -168.1(2) . . . . ?
O36 Ni10 O38 Ni9 101.6(2) . . . . ?
O20 Ni10 O38 Ni9 -77.6(2) . . . . ?
O4W Ni10 O38 Ni9 51(5) . . . . ?
O26 Ni10 O38 Ni9 14.52(18) . . . . ?
Na1 Ni10 O38 Ni9 169.56(9) . . . . ?
Na1 Ni10 O38 Ni9 -121.91(14) 2_664 . . . ?
O24 Ni9 O38 C19 42.1(15) . . . . ?
O26 Ni9 O38 C19 98.3(5) . . . . ?
O34 Ni9 O38 C19 -95.7(5) . . . . ?
O41 Ni9 O38 C19 -9.2(5) . . . . ?
O21 Ni9 O38 C19 -172.4(5) . . . . ?
Ni11 Ni9 O38 C19 -13.0(6) . . . . ?
Ni10 Ni9 O38 C19 113.1(6) . . . . ?
O24 Ni9 O38 Ni10 -71.0(13) . . . . ?
O26 Ni9 O38 Ni10 -14.77(18) . . . . ?
O34 Ni9 O38 Ni10 151.26(18) . . . . ?
O41 Ni9 O38 Ni10 -122.3(2) . . . . ?
O21 Ni9 O38 Ni10 74.53(19) . . . . ?
Ni11 Ni9 O38 Ni10 -126.13(14) . . . . ?
O38 Ni10 O39 C22 -25.2(6) . . . . ?
O36 Ni10 O39 C22 58.5(6) . . . . ?
O20 Ni10 O39 C22 -118.1(6) . . . . ?
O4W Ni10 O39 C22 153.3(6) . . . . ?
O26 Ni10 O39 C22 -7.3(17) . . . . ?
Ni9 Ni10 O39 C22 -35.7(6) . . . . ?
Na1 Ni10 O39 C22 131.9(6) . . . . ?
Na1 Ni10 O39 C22 -128.7(6) 2_664 . . . ?
O38 Ni10 O39 Na1 -157.1(2) . . . . ?
O36 Ni10 O39 Na1 -73.4(2) . . . . ?
O20 Ni10 O39 Na1 110.0(2) . . . . ?
O4W Ni10 O39 Na1 21.4(2) . . . . ?
O26 Ni10 O39 Na1 -139.2(13) . . . . ?
Ni9 Ni10 O39 Na1 -167.55(10) . . . . ?
Na1 Ni10 O39 Na1 99.4(2) 2_664 . . . ?
O38 Ni10 O39 Na1 103.5(2) . . . 2_664 ?
O36 Ni10 O39 Na1 -172.8(2) . . . 2_664 ?
O20 Ni10 O39 Na1 10.5(2) . . . 2_664 ?
O4W Ni10 O39 Na1 -78.0(2) . . . 2_664 ?
O26 Ni10 O39 Na1 121.4(13) . . . 2_664 ?
Ni9 Ni10 O39 Na1 93.0(2) . . . 2_664 ?
Na1 Ni10 O39 Na1 -99.4(2) . . . 2_664 ?
O7W Na1 O39 C22 -146.0(8) . . . . ?
O6W Na1 O39 C22 -53.6(5) . . . . ?
O20 Na1 O39 C22 57.9(5) 2_664 . . . ?
O4W Na1 O39 C22 -154.4(5) . . . . ?
O39 Na1 O39 C22 125.1(5) 2_664 . . . ?
Ni10 Na1 O39 C22 -136.4(6) . . . . ?
Ni10 Na1 O39 C22 90.1(5) 2_664 . . . ?
Na1 Na1 O39 C22 125.1(5) 2_664 . . . ?
O7W Na1 O39 Ni10 -9.6(9) . . . . ?
O6W Na1 O39 Ni10 82.8(3) . . . . ?
O20 Na1 O39 Ni10 -165.7(2) 2_664 . . . ?
O4W Na1 O39 Ni10 -18.03(18) . . . . ?
O39 Na1 O39 Ni10 -98.6(3) 2_664 . . . ?
Ni10 Na1 O39 Ni10 -133.53(17) 2_664 . . . ?
Na1 Na1 O39 Ni10 -98.6(3) 2_664 . . . ?
O7W Na1 O39 Na1 88.9(8) . . . 2_664 ?
O6W Na1 O39 Na1 -178.7(3) . . . 2_664 ?
O20 Na1 O39 Na1 -67.1(2) 2_664 . . 2_664 ?
O4W Na1 O39 Na1 80.5(2) . . . 2_664 ?
O39 Na1 O39 Na1 0.0 2_664 . . 2_664 ?
Ni10 Na1 O39 Na1 98.6(3) . . . 2_664 ?
Ni10 Na1 O39 Na1 -34.97(14) 2_664 . . 2_664 ?
O24 Ni9 O41 C24 147.6(6) . . . . ?
O38 Ni9 O41 C24 -40.1(6) . . . . ?
O26 Ni9 O41 C24 -123.5(6) . . . . ?
O34 Ni9 O41 C24 59.2(6) . . . . ?
O21 Ni9 O41 C24 25.5(10) . . . . ?
Ni11 Ni9 O41 C24 135.9(6) . . . . ?
Ni10 Ni9 O41 C24 -77.1(6) . . . . ?
O24 Ni9 O41 Ni11 11.7(2) . . . . ?
O38 Ni9 O41 Ni11 -176.1(2) . . . . ?
O26 Ni9 O41 Ni11 100.6(2) . . . . ?
O34 Ni9 O41 Ni11 -76.7(2) . . . . ?
O21 Ni9 O41 Ni11 -110.5(6) . . . . ?
Ni10 Ni9 O41 Ni11 147.01(11) . . . . ?
O24 Ni11 O41 C24 -145.4(6) . . . . ?
O27 Ni11 O41 C24 130.1(6) . . . . ?
O5W Ni11 O41 C24 34.3(6) . . . . ?
O22 Ni11 O41 C24 172.1(14) . . . . ?
O35 Ni11 O41 C24 -55.2(6) . . . . ?
Ni9 Ni11 O41 C24 -133.7(6) . . . . ?
O24 Ni11 O41 Ni9 -11.79(19) . . . . ?
O27 Ni11 O41 Ni9 -96.3(2) . . . . ?
O5W Ni11 O41 Ni9 167.9(2) . . . . ?
O22 Ni11 O41 Ni9 -54.3(16) . . . . ?
O35 Ni11 O41 Ni9 78.4(2) . . . . ?
O45 Ni3 O43 Ni2 99.9(2) . . . . ?
O1 Ni3 O43 Ni2 -1.55(18) . . . . ?
O3 Ni3 O43 Ni2 -11(3) . . . . ?
O6H Ni3 O43 Ni2 -174.55(16) . . . . ?
O29 Ni3 O43 Ni2 -89.95(19) . . . . ?
Ni6 Ni3 O43 Ni2 -125.73(13) . . . . ?
O45 Ni3 O43 Ni1 -0.8(2) . . . . ?
O1 Ni3 O43 Ni1 -102.24(19) . . . . ?
O3 Ni3 O43 Ni1 -112(2) . . . . ?
O6H Ni3 O43 Ni1 84.77(19) . . . . ?
O29 Ni3 O43 Ni1 169.36(19) . . . . ?
Ni6 Ni3 O43 Ni1 133.59(11) . . . . ?
O44 Ni2 O43 Ni3 -96.94(19) 2_665 . . . ?
O1W Ni2 O43 Ni3 -11.4(12) . . . . ?
O2W Ni2 O43 Ni3 92.5(2) . . . . ?
O13 Ni2 O43 Ni3 -175.20(17) 2_665 . . . ?
O1 Ni2 O43 Ni3 1.51(18) . . . . ?
O44 Ni2 O43 Ni1 0.3(2) 2_665 . . . ?
O1W Ni2 O43 Ni1 85.8(11) . . . . ?
O2W Ni2 O43 Ni1 -170.3(2) . . . . ?
O13 Ni2 O43 Ni1 -78.0(2) 2_665 . . . ?
O1 Ni2 O43 Ni1 98.7(2) . . . . ?
O43 Ni1 O43 Ni3 -33(100) 2_665 . . . ?
O45 Ni1 O43 Ni3 -179.25(19) 2_665 . . . ?
O45 Ni1 O43 Ni3 0.75(19) . . . . ?
O44 Ni1 O43 Ni3 100.3(2) 2_665 . . . ?
O44 Ni1 O43 Ni3 -79.7(2) . . . . ?
O43 Ni1 O43 Ni2 -133(100) 2_665 . . . ?
O45 Ni1 O43 Ni2 80.2(2) 2_665 . . . ?
O45 Ni1 O43 Ni2 -99.8(2) . . . . ?
O44 Ni1 O43 Ni2 -0.3(2) 2_665 . . . ?
O44 Ni1 O43 Ni2 179.7(2) . . . . ?
O13 Ni4 O44 Ni2 0.7(2) . . . 2_665 ?
O10 Ni4 O44 Ni2 57.9(15) . . . 2_665 ?
O45 Ni4 O44 Ni2 -96.0(2) . . . 2_665 ?
O6H Ni4 O44 Ni2 179.59(19) . . . 2_665 ?
O18 Ni4 O44 Ni2 99.1(2) . . . 2_665 ?
Ni5 Ni4 O44 Ni2 130.27(12) . . . 2_665 ?
O13 Ni4 O44 Ni1 99.1(2) . . . . ?
O10 Ni4 O44 Ni1 156.3(13) . . . . ?
O45 Ni4 O44 Ni1 2.35(17) . . . . ?
O6H Ni4 O44 Ni1 -82.0(2) . . . . ?
O18 Ni4 O44 Ni1 -162.48(17) . . . . ?
Ni5 Ni4 O44 Ni1 -131.35(12) . . . . ?
O43 Ni1 O44 Ni4 -100.25(19) 2_665 . . . ?
O43 Ni1 O44 Ni4 79.75(19) . . . . ?
O45 Ni1 O44 Ni4 177.66(17) 2_665 . . . ?
O45 Ni1 O44 Ni4 -2.34(17) . . . . ?
O44 Ni1 O44 Ni4 51(100) 2_665 . . . ?
O43 Ni1 O44 Ni2 -0.27(19) 2_665 . . 2_665 ?
O43 Ni1 O44 Ni2 179.73(19) . . . 2_665 ?
O45 Ni1 O44 Ni2 -82.37(19) 2_665 . . 2_665 ?
O45 Ni1 O44 Ni2 97.63(19) . . . 2_665 ?
O44 Ni1 O44 Ni2 151(100) 2_665 . . 2_665 ?
O1 Ni3 O45 Ni4 -179.7(2) . . . . ?
O3 Ni3 O45 Ni4 -85.3(2) . . . . ?
O43 Ni3 O45 Ni4 98.5(2) . . . . ?
O6H Ni3 O45 Ni4 -3.66(19) . . . . ?
O29 Ni3 O45 Ni4 6.0(12) . . . . ?
Ni6 Ni3 O45 Ni4 -40.2(2) . . . . ?
O1 Ni3 O45 Ni1 82.6(2) . . . . ?
O3 Ni3 O45 Ni1 176.98(19) . . . . ?
O43 Ni3 O45 Ni1 0.8(2) . . . . ?
O6H Ni3 O45 Ni1 -101.4(2) . . . . ?
O29 Ni3 O45 Ni1 -91.7(11) . . . . ?
Ni6 Ni3 O45 Ni1 -137.98(10) . . . . ?
O44 Ni4 O45 Ni3 -98.63(19) . . . . ?
O13 Ni4 O45 Ni3 178.8(2) . . . . ?
O10 Ni4 O45 Ni3 84.64(19) . . . . ?
O6H Ni4 O45 Ni3 3.67(19) . . . . ?
O18 Ni4 O45 Ni3 -19.1(8) . . . . ?
Ni5 Ni4 O45 Ni3 38.0(2) . . . . ?
O44 Ni4 O45 Ni1 -2.38(17) . . . . ?
O13 Ni4 O45 Ni1 -84.98(19) . . . . ?
O10 Ni4 O45 Ni1 -179.11(16) . . . . ?
O6H Ni4 O45 Ni1 99.92(18) . . . . ?
O18 Ni4 O45 Ni1 77.2(8) . . . . ?
Ni5 Ni4 O45 Ni1 134.29(11) . . . . ?
O43 Ni1 O45 Ni3 179.2(2) 2_665 . . . ?
O43 Ni1 O45 Ni3 -0.8(2) . . . . ?
O45 Ni1 O45 Ni3 52(19) 2_665 . . . ?
O44 Ni1 O45 Ni3 -81.1(2) 2_665 . . . ?
O44 Ni1 O45 Ni3 98.9(2) . . . . ?
O43 Ni1 O45 Ni4 82.61(19) 2_665 . . . ?
O43 Ni1 O45 Ni4 -97.39(19) . . . . ?
O45 Ni1 O45 Ni4 -44(19) 2_665 . . . ?
O44 Ni1 O45 Ni4 -177.69(17) 2_665 . . . ?
O44 Ni1 O45 Ni4 2.31(17) . . . . ?
O38 Ni10 O4W Na1 120(5) . . . . ?
O39 Ni10 O4W Na1 -20.6(2) . . . . ?
O36 Ni10 O4W Na1 69.8(2) . . . . ?
O20 Ni10 O4W Na1 -111.04(19) . . . . ?
O26 Ni10 O4W Na1 156.62(18) . . . . ?
Ni9 Ni10 O4W Na1 169.40(9) . . . . ?
Na1 Ni10 O4W Na1 -66.79(15) 2_664 . . . ?
O7W Na1 O4W Ni10 -160.22(19) . . . . ?
O6W Na1 O4W Ni10 -75.3(2) . . . . ?
O39 Na1 O4W Ni10 17.51(17) . . . . ?
O20 Na1 O4W Ni10 102.1(4) 2_664 . . . ?
O39 Na1 O4W Ni10 101.89(19) 2_664 . . . ?
Ni10 Na1 O4W Ni10 96.17(17) 2_664 . . . ?
Na1 Na1 O4W Ni10 61.48(15) 2_664 . . . ?
Ni3 O3 C1 C5 74.5(6) . . . . ?
Ni7 O3 C1 C5 -77.2(6) . . . . ?
Ni6 O3 C1 C5 178.8(4) . . . . ?
Ni3 O3 C1 C2 -166.8(4) . . . . ?
Ni7 O3 C1 C2 41.5(5) . . . . ?
Ni6 O3 C1 C2 -62.5(7) . . . . ?
Ni3 O3 C1 C3 -43.1(7) . . . . ?
Ni7 O3 C1 C3 165.2(4) . . . . ?
Ni6 O3 C1 C3 61.2(7) . . . . ?
Ni7 O7 C2 O6 167.6(5) . . . . ?
Ni7 O7 C2 C1 -8.4(8) . . . . ?
O3 C1 C2 O6 160.3(6) . . . . ?
C5 C1 C2 O6 -79.0(8) . . . . ?
C3 C1 C2 O6 35.9(9) . . . . ?
O3 C1 C2 O7 -23.7(8) . . . . ?
C5 C1 C2 O7 97.0(8) . . . . ?
C3 C1 C2 O7 -148.1(6) . . . . ?
O3 C1 C3 C4 69.9(8) . . . . ?
C5 C1 C3 C4 -50.8(9) . . . . ?
C2 C1 C3 C4 -167.0(7) . . . . ?
Ni3 O1 C4 O2 170.7(5) . . . . ?
Ni2 O1 C4 O2 25.4(10) . . . . ?
Ni3 O1 C4 C3 -8.6(9) . . . . ?
Ni2 O1 C4 C3 -153.9(5) . . . . ?
C1 C3 C4 O2 139.2(7) . . . . ?
C1 C3 C4 O1 -41.5(9) . . . . ?
O3 C1 C5 C6 47.4(10) . . . . ?
C2 C1 C5 C6 -72.6(10) . . . . ?
C3 C1 C5 C6 168.9(7) . . . . ?
Ni7 O4 C6 O5A -179.8(9) . . . . ?
Ni7 O4 C6 O5B 125.5(9) . . . . ?
Ni7 O4 C6 C5 -20.1(14) . . . . ?
O5B O5A C6 O4 -101.7(14) . . . . ?
O5B O5A C6 C5 96.6(13) . . . . ?
O5A O5B C6 O4 106.2(13) . . . . ?
O5A O5B C6 C5 -103.9(12) . . . . ?
C1 C5 C6 O4 8.9(14) . . . . ?
C1 C5 C6 O5A 169.7(10) . . . . ?
C1 C5 C6 O5B -138.8(10) . . . . ?
Ni4 O10 C7 C11 72.2(7) . . . . ?
Ni5 O10 C7 C11 -30.7(7) . . . . ?
Ni7 O10 C7 C11 -138.6(5) . . . . ?
Ni4 O10 C7 C8 -170.2(5) . . . . ?
Ni5 O10 C7 C8 87.0(7) . . . . ?
Ni7 O10 C7 C8 -21.0(7) . . . . ?
Ni4 O10 C7 C9 -50.5(7) . . . . ?
Ni5 O10 C7 C9 -153.4(5) . . . . ?
Ni7 O10 C7 C9 98.7(6) . . . . ?
Ni7 O8 C8 O9 -162.2(7) . . . . ?
Ni7 O8 C8 C7 20.0(9) . . . . ?
O10 C7 C8 O9 -176.4(7) . . . . ?
C11 C7 C8 O9 -54.7(9) . . . . ?
C9 C7 C8 O9 64.6(10) . . . . ?
O10 C7 C8 O8 1.6(10) . . . . ?
C11 C7 C8 O8 123.2(7) . . . . ?
C9 C7 C8 O8 -117.5(8) . . . . ?
O10 C7 C9 C10 72.3(9) . . . . ?
C11 C7 C9 C10 -51.7(9) . . . . ?
C8 C7 C9 C10 -168.3(7) . . . . ?
Ni4 O13 C10 O14 174.1(5) . . . . ?
Ni2 O13 C10 O14 10.9(11) 2_665 . . . ?
Ni4 O13 C10 C9 -4.7(10) . . . . ?
Ni2 O13 C10 C9 -167.9(5) 2_665 . . . ?
C7 C9 C10 O14 138.3(7) . . . . ?
C7 C9 C10 O13 -42.9(10) . . . . ?
O10 C7 C11 C12 68.1(8) . . . . ?
C8 C7 C11 C12 -51.4(8) . . . . ?
C9 C7 C11 C12 -170.2(6) . . . . ?
Ni5 O11 C12 O12 158.1(7) . . . . ?
Ni5 O11 C12 C11 -21.3(10) . . . . ?
C7 C11 C12 O12 140.3(8) . . . . ?
C7 C11 C12 O11 -40.2(10) . . . . ?
Ni8 O17 C13 C15 -161.5(5) . . . . ?
Ni5 O17 C13 C15 -9.0(8) . . . . ?
Ni8 O17 C13 C14 -38.1(6) . . . . ?
Ni5 O17 C13 C14 114.3(5) . . . . ?
Ni8 O17 C13 C17 80.5(6) . . . . ?
Ni5 O17 C13 C17 -127.0(5) . . . . ?
Ni8 O15 C14 O16 -158.3(7) . . . . ?
Ni8 O15 C14 C13 24.3(7) . . . . ?
O17 C13 C14 O16 -168.9(7) . . . . ?
C15 C13 C14 O16 -42.0(9) . . . . ?
C17 C13 C14 O16 71.0(9) . . . . ?
O17 C13 C14 O15 8.6(8) . . . . ?
C15 C13 C14 O15 135.5(6) . . . . ?
C17 C13 C14 O15 -111.5(7) . . . . ?
O17 C13 C15 C16 57.1(9) . . . . ?
C14 C13 C15 C16 -67.1(9) . . . . ?
C17 C13 C15 C16 178.1(7) . . . . ?
Ni5 O18 C16 O19 -170.4(5) . . . . ?
Ni4 O18 C16 O19 -16.4(13) . . . . ?
Ni5 O18 C16 C15 14.3(8) . . . . ?
Ni4 O18 C16 C15 168.3(5) . . . . ?
C13 C15 C16 O19 124.1(8) . . . . ?
C13 C15 C16 O18 -60.4(9) . . . . ?
O17 C13 C17 C18 -49.6(9) . . . . ?
C15 C13 C17 C18 -173.7(6) . . . . ?
C14 C13 C17 C18 70.6(9) . . . . ?
Ni10 O20 C18 O21 -0.5(11) . . . . ?
Na1 O20 C18 O21 130.5(6) 2_664 . . . ?
Ni10 O20 C18 C17 177.3(5) . . . . ?
Na1 O20 C18 C17 -51.6(9) 2_664 . . . ?
Ni9 O21 C18 O20 4.7(11) . . . . ?
Ni8 O21 C18 O20 -120.5(7) . . . . ?
Ni9 O21 C18 C17 -173.2(5) . . . . ?
Ni8 O21 C18 C17 61.6(8) . . . . ?
C13 C17 C18 O20 150.0(7) . . . . ?
C13 C17 C18 O21 -31.9(10) . . . . ?
Ni10 O38 C19 C23 160.0(5) . . . . ?
Ni9 O38 C19 C23 52.3(8) . . . . ?
Ni10 O38 C19 C20 37.5(6) . . . . ?
Ni9 O38 C19 C20 -70.2(7) . . . . ?
Ni10 O38 C19 C21 -79.4(6) . . . . ?
Ni9 O38 C19 C21 172.9(4) . . . . ?
Ni10 O36 C20 O37 -171.1(6) . . . . ?
Ni10 O36 C20 C19 10.0(8) . . . . ?
O38 C19 C20 O37 147.5(7) . . . . ?
C23 C19 C20 O37 25.2(10) . . . . ?
C21 C19 C20 O37 -94.7(8) . . . . ?
O38 C19 C20 O36 -33.5(9) . . . . ?
C23 C19 C20 O36 -155.8(7) . . . . ?
C21 C19 C20 O36 84.2(8) . . . . ?
O38 C19 C21 C22 46.1(9) . . . . ?
C23 C19 C21 C22 166.5(6) . . . . ?
C20 C19 C21 C22 -73.5(8) . . . . ?
Ni10 O39 C22 O40 179.2(5) . . . . ?
Na1 O39 C22 O40 -58.8(9) . . . . ?
Na1 O39 C22 O40 57.9(9) 2_664 . . . ?
Ni10 O39 C22 C21 -1.2(10) . . . . ?
Na1 O39 C22 C21 120.7(6) . . . . ?
Na1 O39 C22 C21 -122.6(6) 2_664 . . . ?
C19 C21 C22 O40 178.4(7) . . . . ?
C19 C21 C22 O39 -1.2(11) . . . . ?
O38 C19 C23 C24 -61.1(9) . . . . ?
C20 C19 C23 C24 61.8(9) . . . . ?
C21 C19 C23 C24 179.6(6) . . . . ?
Ni9 O41 C24 O42 -138.8(7) . . . . ?
Ni11 O41 C24 O42 -19.6(11) . . . . ?
Ni9 O41 C24 C23 40.0(9) . . . . ?
Ni11 O41 C24 C23 159.2(5) . . . . ?
C19 C23 C24 O42 -167.0(8) . . . . ?
C19 C23 C24 O41 14.2(11) . . . . ?
Ni11 O24 C25 C26 34.1(7) . . . . ?
Ni9 O24 C25 C26 -70.7(7) . . . . ?
Ni11 O24 C25 C29 157.6(5) . . . . ?
Ni9 O24 C25 C29 52.9(7) . . . . ?
Ni11 O24 C25 C27 -83.8(6) . . . . ?
Ni9 O24 C25 C27 171.4(4) . . . . ?
Ni11 O27 C26 O28 177.3(7) . . . . ?
Ni11 O27 C26 C25 -0.9(8) . . . . ?
O24 C25 C26 O28 158.0(7) . . . . ?
C29 C25 C26 O28 34.4(10) . . . . ?
C27 C25 C26 O28 -82.4(9) . . . . ?
O24 C25 C26 O27 -23.8(9) . . . . ?
C29 C25 C26 O27 -147.4(7) . . . . ?
C27 C25 C26 O27 95.7(8) . . . . ?
O24 C25 C27 C28 53.6(8) . . . . ?
C26 C25 C27 C28 -69.8(9) . . . . ?
C29 C25 C27 C28 172.8(6) . . . . ?
Ni11 O22 C28 O23 -177.9(6) . . . . ?
Ni11 O22 C28 C27 2.6(11) . . . . ?
C25 C27 C28 O23 172.2(7) . . . . ?
C25 C27 C28 O22 -8.4(11) . . . . ?
O24 C25 C29 C30 -71.7(8) . . . . ?
C26 C25 C29 C30 54.8(9) . . . . ?
C27 C25 C29 C30 169.7(6) . . . . ?
Ni9 O26 C30 O25 -158.7(5) . . . . ?
Ni10 O26 C30 O25 -26.2(10) . . . . ?
Ni9 O26 C30 C29 17.8(9) . . . . ?
Ni10 O26 C30 C29 150.3(5) . . . . ?
C25 C29 C30 O25 -148.7(7) . . . . ?
C25 C29 C30 O26 34.7(9) . . . . ?
Ni6 O31 C31 C33 -164.9(4) . . . . ?
Ni8 O31 C31 C33 25.2(8) . . . . ?
Ni6 O31 C31 C35 73.6(6) . . . . ?
Ni8 O31 C31 C35 -96.2(6) . . . . ?
Ni6 O31 C31 C32 -43.2(6) . . . . ?
Ni8 O31 C31 C32 146.9(5) . . . . ?
Ni6 O29 C32 O30 176.9(6) . . . . ?
Ni3 O29 C32 O30 73.9(12) . . . . ?
Ni6 O29 C32 C31 -7.3(8) . . . . ?
Ni3 O29 C32 C31 -110.3(8) . . . . ?
O31 C31 C32 O30 -150.3(7) . . . . ?
C33 C31 C32 O30 -28.4(10) . . . . ?
C35 C31 C32 O30 91.0(9) . . . . ?
O31 C31 C32 O29 33.8(9) . . . . ?
C33 C31 C32 O29 155.7(6) . . . . ?
C35 C31 C32 O29 -84.9(7) . . . . ?
O31 C31 C33 C34 -67.1(8) . . . . ?
C35 C31 C33 C34 54.9(8) . . . . ?
C32 C31 C33 C34 173.0(6) . . . . ?
Ni11 O35 C34 O34 12.1(11) . . . . ?
Ni11 O35 C34 C33 -166.8(5) . . . . ?
Ni8 O34 C34 O35 -164.1(6) . . . . ?
Ni9 O34 C34 O35 -13.7(11) . . . . ?
Ni8 O34 C34 C33 14.9(9) . . . . ?
Ni9 O34 C34 C33 165.3(5) . . . . ?
C31 C33 C34 O35 -135.9(7) . . . . ?
C31 C33 C34 O34 45.1(10) . . . . ?
O31 C31 C35 C36 -63.0(8) . . . . ?
C33 C31 C35 C36 174.5(6) . . . . ?
C32 C31 C35 C36 54.2(8) . . . . ?
Ni6 O32 C36 O33 150.3(6) . . . . ?
Ni6 O32 C36 C35 -30.5(9) . . . . ?
C31 C35 C36 O33 -142.3(7) . . . . ?
C31 C35 C36 O32 38.4(10) . . . . ?
C124 N6 C121 C122 -166.7 . . . 2_755 ?
C122 N6 C121 C122 88.5 . . . 2_755 ?
C123 N6 C121 C122 -27.9 . . . 2_755 ?
C121 N6 C122 C123 -20.5 . . . 2_755 ?
C124 N6 C122 C123 -146.4 . . . 2_755 ?
C123 N6 C122 C123 94.7 . . . 2_755 ?
C121 N6 C122 C121 -100.8 . . . 2_755 ?
C124 N6 C122 C121 133.3 . . . 2_755 ?
C123 N6 C122 C121 14.4 . . . 2_755 ?
C121 N6 C123 C122 31.5 . . . 2_755 ?
C124 N6 C123 C122 173.1 . . . 2_755 ?
C122 N6 C123 C122 -87.1 . . . 2_755 ?
C121 N6 C123 O42W -118.1 . . . . ?
C124 N6 C123 O42W 23.5 . . . . ?
C122 N6 C123 O42W 123.3 . . . . ?
C127 N7 C126 C128 -137.6 . . . . ?
C125 N7 C126 C128 109.7 . . . . ?
C127 N7 C128 C126 119.9 . . . . ?
C125 N7 C128 C126 -119.2 . . . . ?
C129 N8 C130 C132 -93.4 . . . . ?
C131 N8 C130 C132 148.6 . . . . ?
C129 N8 C132 C130 111.3 . . . . ?
C131 N8 C132 C130 -113.4 . . . . ?
